data_4105998
loop_
_publ_author_name
'Holger Braunschweig'
'Marco Fuss'
'Thomas Kupfer'
'Krzysztof Radacki'

_publ_contact_author_address
; Institut fuer Anorganische Chemie
Universitaet Wuerzburg
Am Hubland
97074 Wuerzburg, Germany
;
_publ_contact_author_email H.Braunschweig@mail.uni-wuerzburg.de
_publ_contact_author_fax +49-931-31-84623
_publ_contact_author_name 'Prof. Dr. Holger Braunschweig'
_publ_contact_author_phone +49-931-31-85260
_publ_section_title
;
 Selective Dilithiation of [Ti(\h5-C5H5)(\h8-C8H8)] and Subsequent
 Conversion into Neutral and Cationic ansa-Complexes
;
_journal_name_full 'Journal of the American Chemical Society'
_journal_page_first 5780
_journal_page_last 5783
_journal_paper_doi 10.1021/ja2014218
_journal_volume 133
_journal_year 2011
_chemical_formula_moiety '2(C29 H47 Sn2 Ti), 0.5(C6 H14)'
_chemical_formula_sum 'C61 H101 Sn4 Ti2'
_chemical_formula_weight 1405.00
_chemical_name_common
;
?
;
_chemical_name_systematic
; 
?
;
_space_group_IT_number 14
_symmetry_cell_setting monoclinic
_symmetry_space_group_name_Hall '-P 2ybc'
_symmetry_space_group_name_H-M 'P 1 21/c 1'
_atom_sites_solution_hydrogens geom
_atom_sites_solution_primary direct
_atom_sites_solution_secondary difmap
_audit_creation_method SHELXL-97
_cell_angle_alpha 90.00
_cell_angle_beta 100.328(3)
_cell_angle_gamma 90.00
_cell_formula_units_Z 4
_cell_length_a 18.3710(13)
_cell_length_b 10.5472(7)
_cell_length_c 32.222(2)
_cell_measurement_reflns_used 9305
_cell_measurement_temperature 100(2)
_cell_measurement_theta_max 28.30
_cell_measurement_theta_min 2.24
_cell_volume 6142.3(7)
_computing_cell_refinement 'Saint+ ver. 7.53A (Bruker AXS)'
_computing_data_collection 'APEX2 ver. 2008.3 (Bruker AXS)'
_computing_data_reduction 'Saint+ ver. 7.53A (Bruker AXS)'
_computing_molecular_graphics 'XP ver. 5.1 (Bruker AXS, 1998)'
_computing_publication_material 'SHELXL-97 (Sheldrick, 2008)'
_computing_structure_refinement 'SHELXL-97 (Sheldrick, 1997)'
_computing_structure_solution 'SHELXS-97 (Sheldrick, 1990)'
_diffrn_ambient_temperature 100(2)
_diffrn_measured_fraction_theta_full 1.000
_diffrn_measured_fraction_theta_max 0.990
_diffrn_measurement_device_type 'Bruker APEX-II CCD'
_diffrn_measurement_method '\f and \w scans'
_diffrn_radiation_monochromator 'multi-layer mirror'
_diffrn_radiation_source 'rotating anode'
_diffrn_radiation_type MoK\a
_diffrn_radiation_wavelength 0.71073
_diffrn_reflns_av_R_equivalents 0.0484
_diffrn_reflns_av_sigmaI/netI 0.0323
_diffrn_reflns_limit_h_max 22
_diffrn_reflns_limit_h_min -24
_diffrn_reflns_limit_k_max 14
_diffrn_reflns_limit_k_min -14
_diffrn_reflns_limit_l_max 42
_diffrn_reflns_limit_l_min -42
_diffrn_reflns_number 101384
_diffrn_reflns_theta_full 26.00
_diffrn_reflns_theta_max 28.33
_diffrn_reflns_theta_min 1.28
_exptl_absorpt_coefficient_mu 1.884
_exptl_absorpt_correction_T_max 0.7457
_exptl_absorpt_correction_T_min 0.5975
_exptl_absorpt_correction_type multi-scan
_exptl_absorpt_process_details 'Sadabs 2008/1 (Brucker 2008)'
_exptl_crystal_colour yellow
_exptl_crystal_density_diffrn 1.519
_exptl_crystal_description block
_exptl_crystal_F_000 2844
_exptl_crystal_size_max 0.22
_exptl_crystal_size_mid 0.19
_exptl_crystal_size_min 0.10
_refine_diff_density_max 0.660
_refine_diff_density_min -0.580
_refine_diff_density_rms 0.094
_refine_ls_extinction_method none
_refine_ls_goodness_of_fit_ref 1.073
_refine_ls_hydrogen_treatment constr
_refine_ls_matrix_type full
_refine_ls_number_parameters 628
_refine_ls_number_reflns 15162
_refine_ls_number_restraints 0
_refine_ls_restrained_S_all 1.073
_refine_ls_R_factor_all 0.0266
_refine_ls_R_factor_gt 0.0230
_refine_ls_shift/su_max 0.005
_refine_ls_shift/su_mean 0.000
_refine_ls_structure_factor_coef Fsqd
_refine_ls_weighting_details 'calc w=1/[\s^2^(Fo^2^)+(0.0165P)^2^+4.8255P] where P=(Fo^2^+2Fc^2^)/3'
_refine_ls_weighting_scheme calc
_refine_ls_wR_factor_gt 0.0531
_refine_ls_wR_factor_ref 0.0546
_reflns_number_gt 13807
_reflns_number_total 15162
_reflns_threshold_expression >2sigma(I)
_cod_data_source_file ja2014218_si_002.cif
_cod_data_source_block C61H101Sn4Ti2
_cod_database_code 4105998

loop_
_symmetry_equiv_pos_as_xyz
'x, y, z'
'-x, y+1/2, -z+1/2'
'-x, -y, -z'
'x, -y-1/2, z-1/2'

loop_
_atom_site_label
_atom_site_type_symbol
_atom_site_fract_x
_atom_site_fract_y
_atom_site_fract_z
_atom_site_U_iso_or_equiv
_atom_site_adp_type
_atom_site_occupancy
_atom_site_symmetry_multiplicity
_atom_site_calc_flag
_atom_site_refinement_flags
Ti1 Ti 0.169686(18) 0.59715(3) 0.093130(10) 0.01279(7) Uani 1 1 d .
C1_1 C 0.28515(10) 0.68953(19) 0.08843(6) 0.0147(4) Uani 1 1 d .
C2_1 C 0.24540(11) 0.6690(2) 0.04677(6) 0.0175(4) Uani 1 1 d .
H2_1 H 0.2597 0.6128 0.0266 0.021 Uiso 1 1 calc R
C3_1 C 0.18100(11) 0.7463(2) 0.04023(7) 0.0215(5) Uani 1 1 d .
H3_1 H 0.1450 0.7507 0.0151 0.026 Uiso 1 1 calc R
C4_1 C 0.17989(11) 0.8150(2) 0.07755(7) 0.0215(4) Uani 1 1 d .
H4_1 H 0.1430 0.8739 0.0821 0.026 Uiso 1 1 calc R
C5_1 C 0.24347(11) 0.7808(2) 0.10705(7) 0.0186(4) Uani 1 1 d .
H5_1 H 0.2564 0.8134 0.1349 0.022 Uiso 1 1 calc R
C1_2 C 0.21666(10) 0.39480(19) 0.11128(6) 0.0139(4) Uani 1 1 d .
C2_2 C 0.16646(11) 0.3849(2) 0.07241(6) 0.0168(4) Uani 1 1 d .
H2_2 H 0.1837 0.3276 0.0536 0.020 Uiso 1 1 calc R
C3_2 C 0.09767(11) 0.4385(2) 0.05463(6) 0.0206(4) Uani 1 1 d .
H3_2 H 0.0795 0.4060 0.0272 0.025 Uiso 1 1 calc R
C4_2 C 0.04907(11) 0.5278(2) 0.06711(7) 0.0210(4) Uani 1 1 d .
H4_2 H 0.0076 0.5445 0.0456 0.025 Uiso 1 1 calc R
C5_2 C 0.04754(11) 0.5980(2) 0.10396(7) 0.0206(4) Uani 1 1 d .
H5_2 H 0.0068 0.6548 0.1013 0.025 Uiso 1 1 calc R
C6_2 C 0.09303(11) 0.6029(2) 0.14396(6) 0.0192(4) Uani 1 1 d .
H6_2 H 0.0743 0.6577 0.1630 0.023 Uiso 1 1 calc R
C7_2 C 0.15997(11) 0.5449(2) 0.16210(6) 0.0176(4) Uani 1 1 d .
H7_2 H 0.1748 0.5680 0.1909 0.021 Uiso 1 1 calc R
C8_2 C 0.21085(10) 0.46113(19) 0.14855(6) 0.0153(4) Uani 1 1 d .
H8_2 H 0.2521 0.4452 0.1703 0.018 Uiso 1 1 calc R
Sn1 Sn 0.387502(7) 0.593500(13) 0.113649(4) 0.01211(3) Uani 1 1 d .
C1_3 C 0.46418(11) 0.6623(2) 0.07251(7) 0.0202(4) Uani 1 1 d .
C2_3 C 0.44431(13) 0.6019(2) 0.02904(7) 0.0268(5) Uani 1 1 d .
H2A_3 H 0.3923 0.6195 0.0172 0.040 Uiso 1 1 calc R
H2B_3 H 0.4519 0.5100 0.0315 0.040 Uiso 1 1 calc R
H2C_3 H 0.4759 0.6372 0.0104 0.040 Uiso 1 1 calc R
C3_3 C 0.45423(13) 0.8057(2) 0.06727(7) 0.0260(5) Uani 1 1 d .
H3A_3 H 0.4851 0.8371 0.0476 0.039 Uiso 1 1 calc R
H3B_3 H 0.4690 0.8472 0.0947 0.039 Uiso 1 1 calc R
H3C_3 H 0.4022 0.8248 0.0561 0.039 Uiso 1 1 calc R
C4_3 C 0.54448(12) 0.6310(3) 0.09147(8) 0.0340(6) Uani 1 1 d .
H4A_3 H 0.5501 0.5390 0.0949 0.051 Uiso 1 1 calc R
H4B_3 H 0.5578 0.6722 0.1190 0.051 Uiso 1 1 calc R
H4C_3 H 0.5770 0.6616 0.0726 0.051 Uiso 1 1 calc R
C1_4 C 0.42950(11) 0.6596(2) 0.17862(6) 0.0186(4) Uani 1 1 d .
C2_4 C 0.45409(15) 0.7975(2) 0.17826(8) 0.0348(6) Uani 1 1 d .
H2A_4 H 0.4129 0.8495 0.1639 0.052 Uiso 1 1 calc R
H2B_4 H 0.4959 0.8043 0.1633 0.052 Uiso 1 1 calc R
H2C_4 H 0.4693 0.8273 0.2073 0.052 Uiso 1 1 calc R
C3_4 C 0.49540(12) 0.5778(3) 0.19830(7) 0.0303(5) Uani 1 1 d .
H3A_4 H 0.5125 0.6039 0.2276 0.045 Uiso 1 1 calc R
H3B_4 H 0.5356 0.5883 0.1823 0.045 Uiso 1 1 calc R
H3C_4 H 0.4803 0.4885 0.1976 0.045 Uiso 1 1 calc R
C4_4 C 0.36896(12) 0.6492(2) 0.20516(7) 0.0256(5) Uani 1 1 d .
H4A_4 H 0.3558 0.5599 0.2077 0.038 Uiso 1 1 calc R
H4B_4 H 0.3253 0.6966 0.1915 0.038 Uiso 1 1 calc R
H4C_4 H 0.3869 0.6845 0.2333 0.038 Uiso 1 1 calc R
Sn2_4 Sn 0.331327(7) 0.341224(13) 0.109175(4) 0.01184(3) Uani 1 1 d .
C1_5 C 0.33919(11) 0.2416(2) 0.04945(6) 0.0175(4) Uani 1 1 d .
C2_5 C 0.31278(12) 0.3273(2) 0.01135(6) 0.0222(5) Uani 1 1 d .
H2A_5 H 0.3199 0.2837 -0.0145 0.033 Uiso 1 1 calc R
H2B_5 H 0.3414 0.4062 0.0144 0.033 Uiso 1 1 calc R
H2C_5 H 0.2602 0.3467 0.0097 0.033 Uiso 1 1 calc R
C3_5 C 0.42064(12) 0.2092(3) 0.04993(7) 0.0294(5) Uani 1 1 d .
H3A_5 H 0.4378 0.1490 0.0728 0.044 Uiso 1 1 calc R
H3B_5 H 0.4504 0.2867 0.0544 0.044 Uiso 1 1 calc R
H3C_5 H 0.4258 0.1710 0.0229 0.044 Uiso 1 1 calc R
C4_5 C 0.29320(14) 0.1198(2) 0.04508(7) 0.0280(5) Uani 1 1 d .
H4A_5 H 0.2936 0.0818 0.0174 0.042 Uiso 1 1 calc R
H4B_5 H 0.2422 0.1397 0.0478 0.042 Uiso 1 1 calc R
H4C_5 H 0.3144 0.0599 0.0672 0.042 Uiso 1 1 calc R
C1_6 C 0.36810(11) 0.2118(2) 0.16327(6) 0.0179(4) Uani 1 1 d .
C2_6 C 0.44852(15) 0.1743(3) 0.16556(8) 0.0474(8) Uani 1 1 d .
H2A_6 H 0.4645 0.1215 0.1906 0.071 Uiso 1 1 calc R
H2B_6 H 0.4792 0.2508 0.1674 0.071 Uiso 1 1 calc R
H2C_6 H 0.4537 0.1264 0.1402 0.071 Uiso 1 1 calc R
C3_6 C 0.31907(18) 0.0944(3) 0.15712(8) 0.0466(8) Uani 1 1 d .
H3A_6 H 0.3281 0.0476 0.1323 0.070 Uiso 1 1 calc R
H3B_6 H 0.2670 0.1201 0.1530 0.070 Uiso 1 1 calc R
H3C_6 H 0.3306 0.0401 0.1821 0.070 Uiso 1 1 calc R
C4_6 C 0.35906(14) 0.2720(2) 0.20496(7) 0.0305(5) Uani 1 1 d .
H4A_6 H 0.3747 0.2117 0.2280 0.046 Uiso 1 1 calc R
H4B_6 H 0.3070 0.2946 0.2040 0.046 Uiso 1 1 calc R
H4C_6 H 0.3896 0.3486 0.2098 0.046 Uiso 1 1 calc R
Ti2 Ti 0.979935(18) 0.13274(3) 0.168027(11) 0.01269(7) Uani 1 1 d .
C1_7 C 0.92244(10) 0.30001(19) 0.19952(6) 0.0136(4) Uani 1 1 d .
C2_7 C 0.99331(10) 0.34326(19) 0.19297(6) 0.0157(4) Uani 1 1 d .
H2_7 H 1.0015 0.4102 0.1746 0.019 Uiso 1 1 calc R
C3_7 C 1.04909(11) 0.2706(2) 0.21808(6) 0.0200(4) Uani 1 1 d .
H3_7 H 1.1009 0.2807 0.2197 0.024 Uiso 1 1 calc R
C4_7 C 1.01429(11) 0.1804(2) 0.24034(6) 0.0203(4) Uani 1 1 d .
H4_7 H 1.0385 0.1187 0.2595 0.024 Uiso 1 1 calc R
C5_7 C 0.93715(11) 0.1981(2) 0.22909(6) 0.0154(4) Uani 1 1 d .
H5_7 H 0.9007 0.1499 0.2395 0.018 Uiso 1 1 calc R
C1_8 C 0.87213(10) 0.05101(19) 0.12720(6) 0.0133(4) Uani 1 1 d .
C2_8 C 0.90387(11) 0.13809(19) 0.10241(6) 0.0147(4) Uani 1 1 d .
H2_8 H 0.8671 0.1875 0.0852 0.018 Uiso 1 1 calc R
C3_8 C 0.97599(11) 0.1718(2) 0.09631(6) 0.0176(4) Uani 1 1 d .
H3_8 H 0.9751 0.2365 0.0757 0.021 Uiso 1 1 calc R
C4_8 C 1.04835(11) 0.1328(2) 0.11325(7) 0.0211(4) Uani 1 1 d .
H4_8 H 1.0850 0.1803 0.1026 0.025 Uiso 1 1 calc R
C5_8 C 1.07877(11) 0.0394(2) 0.14237(7) 0.0219(5) Uani 1 1 d .
H5_8 H 1.1313 0.0389 0.1475 0.026 Uiso 1 1 calc R
C6_8 C 1.04869(11) -0.0530(2) 0.16551(7) 0.0218(4) Uani 1 1 d .
H6_8 H 1.0857 -0.1044 0.1817 0.026 Uiso 1 1 calc R
C7_8 C 0.97702(11) -0.0885(2) 0.17060(7) 0.0199(4) Uani 1 1 d .
H7_8 H 0.9775 -0.1593 0.1889 0.024 Uiso 1 1 calc R
C8_8 C 0.90443(11) -0.04490(19) 0.15527(6) 0.0158(4) Uani 1 1 d .
H8_8 H 0.8684 -0.0916 0.1666 0.019 Uiso 1 1 calc R
Sn3 Sn 0.812563(7) 0.355205(12) 0.169079(4) 0.01069(3) Uani 1 1 d .
C1_9 C 0.82250(10) 0.50964(19) 0.12362(6) 0.0151(4) Uani 1 1 d .
C2_9 C 0.74558(11) 0.5643(2) 0.10687(7) 0.0219(4) Uani 1 1 d .
H2A_9 H 0.7227 0.5915 0.1306 0.033 Uiso 1 1 calc R
H2B_9 H 0.7147 0.4993 0.0906 0.033 Uiso 1 1 calc R
H2C_9 H 0.7502 0.6372 0.0886 0.033 Uiso 1 1 calc R
C3_9 C 0.87256(11) 0.6132(2) 0.14649(6) 0.0180(4) Uani 1 1 d .
H3A_9 H 0.9221 0.5785 0.1564 0.027 Uiso 1 1 calc R
H3B_9 H 0.8519 0.6438 0.1707 0.027 Uiso 1 1 calc R
H3C_9 H 0.8757 0.6837 0.1271 0.027 Uiso 1 1 calc R
C4_9 C 0.85664(12) 0.4642(2) 0.08625(6) 0.0213(4) Uani 1 1 d .
H4A_9 H 0.8617 0.5361 0.0677 0.032 Uiso 1 1 calc R
H4B_9 H 0.8245 0.3999 0.0704 0.032 Uiso 1 1 calc R
H4C_9 H 0.9055 0.4274 0.0967 0.032 Uiso 1 1 calc R
C1_10 C 0.75603(10) 0.4281(2) 0.21949(6) 0.0151(4) Uani 1 1 d .
C2_10 C 0.76830(12) 0.3335(2) 0.25571(6) 0.0203(4) Uani 1 1 d .
H2A_10 H 0.8215 0.3188 0.2647 0.030 Uiso 1 1 calc R
H2B_10 H 0.7438 0.2533 0.2464 0.030 Uiso 1 1 calc R
H2C_10 H 0.7475 0.3674 0.2794 0.030 Uiso 1 1 calc R
C3_10 C 0.67300(11) 0.4408(3) 0.20321(7) 0.0283(5) Uani 1 1 d .
H3A_10 H 0.6483 0.4666 0.2264 0.042 Uiso 1 1 calc R
H3B_10 H 0.6531 0.3592 0.1919 0.042 Uiso 1 1 calc R
H3C_10 H 0.6644 0.5050 0.1809 0.042 Uiso 1 1 calc R
C4_10 C 0.78779(13) 0.5560(2) 0.23639(7) 0.0243(5) Uani 1 1 d .
H4A_10 H 0.7641 0.5826 0.2599 0.036 Uiso 1 1 calc R
H4B_10 H 0.7784 0.6195 0.2139 0.036 Uiso 1 1 calc R
H4C_10 H 0.8412 0.5478 0.2462 0.036 Uiso 1 1 calc R
Sn4 Sn 0.762443(7) 0.114327(12) 0.136657(4) 0.01062(3) Uani 1 1 d .
C1_11 C 0.71598(11) -0.01585(19) 0.17954(6) 0.0155(4) Uani 1 1 d .
C2_11 C 0.76382(12) -0.0205(2) 0.22371(6) 0.0209(4) Uani 1 1 d .
H2A_11 H 0.7403 -0.0757 0.2419 0.031 Uiso 1 1 calc R
H2B_11 H 0.7688 0.0652 0.2357 0.031 Uiso 1 1 calc R
H2C_11 H 0.8129 -0.0538 0.2218 0.031 Uiso 1 1 calc R
C3_11 C 0.70951(12) -0.1501(2) 0.16133(7) 0.0208(4) Uani 1 1 d .
H3A_11 H 0.7586 -0.1804 0.1580 0.031 Uiso 1 1 calc R
H3B_11 H 0.6767 -0.1494 0.1338 0.031 Uiso 1 1 calc R
H3C_11 H 0.6891 -0.2066 0.1805 0.031 Uiso 1 1 calc R
C4_11 C 0.63895(11) 0.0320(2) 0.18336(6) 0.0203(4) Uani 1 1 d .
H4A_11 H 0.6186 -0.0210 0.2035 0.030 Uiso 1 1 calc R
H4B_11 H 0.6065 0.0276 0.1557 0.030 Uiso 1 1 calc R
H4C_11 H 0.6423 0.1200 0.1933 0.030 Uiso 1 1 calc R
C1_12 C 0.68197(11) 0.1260(2) 0.07682(6) 0.0172(4) Uani 1 1 d .
C2_12 C 0.72238(12) 0.1640(2) 0.04121(6) 0.0232(5) Uani 1 1 d .
H2A_12 H 0.6872 0.1662 0.0145 0.035 Uiso 1 1 calc R
H2B_12 H 0.7614 0.1022 0.0392 0.035 Uiso 1 1 calc R
H2C_12 H 0.7444 0.2482 0.0471 0.035 Uiso 1 1 calc R
C3_12 C 0.64271(12) -0.0005(2) 0.06500(7) 0.0263(5) Uani 1 1 d .
H3A_12 H 0.6122 -0.0221 0.0860 0.040 Uiso 1 1 calc R
H3B_12 H 0.6796 -0.0671 0.0643 0.040 Uiso 1 1 calc R
H3C_12 H 0.6111 0.0069 0.0372 0.040 Uiso 1 1 calc R
C4_12 C 0.62445(12) 0.2269(2) 0.08181(7) 0.0267(5) Uani 1 1 d .
H4A_12 H 0.6492 0.3085 0.0887 0.040 Uiso 1 1 calc R
H4B_12 H 0.5984 0.2022 0.1046 0.040 Uiso 1 1 calc R
H4C_12 H 0.5888 0.2346 0.0554 0.040 Uiso 1 1 calc R
C1_13 C 0.98929(12) 0.9448(2) 0.01272(7) 0.0239(5) Uani 1 1 d .
H1A_13 H 1.0109 0.8663 0.0032 0.029 Uiso 1 1 calc R
H1B_13 H 1.0115 0.9580 0.0427 0.029 Uiso 1 1 calc R
C2_13 C 0.90714(12) 0.9256(2) 0.00949(7) 0.0281(5) Uani 1 1 d .
H2A_13 H 0.8854 0.9035 -0.0200 0.034 Uiso 1 1 calc R
H2B_13 H 0.8845 1.0063 0.0164 0.034 Uiso 1 1 calc R
C3_13 C 0.88760(13) 0.8222(2) 0.03856(7) 0.0260(5) Uani 1 1 d .
H3A_13 H 0.8337 0.8145 0.0350 0.039 Uiso 1 1 calc R
H3B_13 H 0.9079 0.8443 0.0679 0.039 Uiso 1 1 calc R
H3C_13 H 0.9087 0.7414 0.0315 0.039 Uiso 1 1 calc R

loop_
_atom_site_aniso_label
_atom_site_aniso_U_11
_atom_site_aniso_U_22
_atom_site_aniso_U_33
_atom_site_aniso_U_23
_atom_site_aniso_U_13
_atom_site_aniso_U_12
Ti1 0.00989(16) 0.01487(19) 0.01369(15) 0.00241(13) 0.00235(12) 0.00175(13)
C1_1 0.0116(9) 0.0134(10) 0.0198(9) 0.0043(8) 0.0049(7) -0.0001(7)
C2_1 0.0153(9) 0.0212(11) 0.0169(9) 0.0052(8) 0.0059(7) 0.0008(8)
C3_1 0.0169(10) 0.0254(12) 0.0220(10) 0.0121(9) 0.0028(8) 0.0027(9)
C4_1 0.0188(10) 0.0151(11) 0.0321(11) 0.0080(9) 0.0083(8) 0.0042(8)
C5_1 0.0181(10) 0.0136(11) 0.0248(10) 0.0015(8) 0.0055(8) 0.0001(8)
C1_2 0.0115(9) 0.0125(10) 0.0180(9) 0.0028(7) 0.0039(7) 0.0006(7)
C2_2 0.0158(10) 0.0155(11) 0.0195(9) -0.0020(8) 0.0041(8) -0.0009(8)
C3_2 0.0136(9) 0.0258(12) 0.0209(10) -0.0037(9) -0.0012(7) -0.0037(9)
C4_2 0.0093(9) 0.0278(13) 0.0245(10) 0.0021(9) -0.0005(7) 0.0011(8)
C5_2 0.0103(9) 0.0229(12) 0.0301(11) 0.0042(9) 0.0074(8) 0.0030(8)
C6_2 0.0168(10) 0.0227(12) 0.0208(10) 0.0016(8) 0.0111(8) 0.0007(8)
C7_2 0.0193(10) 0.0199(11) 0.0148(9) 0.0020(8) 0.0065(7) 0.0012(8)
C8_2 0.0153(9) 0.0162(11) 0.0147(9) 0.0041(8) 0.0029(7) 0.0008(8)
Sn1 0.00964(6) 0.01274(7) 0.01403(6) 0.00022(5) 0.00232(5) 0.00049(5)
C1_3 0.0140(10) 0.0232(12) 0.0247(10) 0.0046(9) 0.0068(8) -0.0013(8)
C2_3 0.0298(12) 0.0261(13) 0.0290(12) 0.0009(10) 0.0171(10) -0.0013(10)
C3_3 0.0272(12) 0.0245(13) 0.0273(11) 0.0048(9) 0.0083(9) -0.0067(10)
C4_3 0.0177(11) 0.0441(16) 0.0419(14) 0.0134(12) 0.0100(10) 0.0017(10)
C1_4 0.0173(10) 0.0198(11) 0.0179(9) -0.0036(8) 0.0011(8) -0.0008(8)
C2_4 0.0474(15) 0.0255(14) 0.0304(12) -0.0092(10) 0.0035(11) -0.0118(12)
C3_4 0.0212(11) 0.0426(16) 0.0242(11) -0.0017(10) -0.0039(9) 0.0048(10)
C4_4 0.0247(11) 0.0343(14) 0.0176(10) -0.0053(9) 0.0031(8) 0.0025(10)
Sn2_4 0.01144(6) 0.01178(7) 0.01222(6) 0.00010(5) 0.00189(5) 0.00125(5)
C1_5 0.0188(10) 0.0193(11) 0.0144(9) -0.0036(8) 0.0029(7) 0.0018(8)
C2_5 0.0219(11) 0.0282(13) 0.0166(9) -0.0011(9) 0.0032(8) 0.0015(9)
C3_5 0.0260(12) 0.0400(15) 0.0228(11) -0.0069(10) 0.0057(9) 0.0119(11)
C4_5 0.0393(14) 0.0209(12) 0.0234(11) -0.0076(9) 0.0047(10) -0.0032(10)
C1_6 0.0200(10) 0.0160(11) 0.0178(9) 0.0029(8) 0.0034(8) 0.0040(8)
C2_6 0.0359(15) 0.075(2) 0.0353(14) 0.0298(15) 0.0158(11) 0.0349(15)
C3_6 0.077(2) 0.0298(16) 0.0289(13) 0.0111(11) -0.0006(13) -0.0196(14)
C4_6 0.0479(15) 0.0239(13) 0.0190(10) 0.0052(9) 0.0042(10) 0.0096(11)
Ti2 0.01086(16) 0.01154(18) 0.01529(16) -0.00151(13) 0.00135(12) 0.00120(13)
C1_7 0.0130(9) 0.0131(10) 0.0140(8) -0.0040(7) 0.0004(7) -0.0007(7)
C2_7 0.0153(9) 0.0121(10) 0.0196(9) -0.0045(8) 0.0031(7) -0.0019(8)
C3_7 0.0117(9) 0.0216(12) 0.0249(10) -0.0091(9) -0.0017(8) 0.0000(8)
C4_7 0.0208(10) 0.0214(12) 0.0165(9) -0.0042(8) -0.0027(8) 0.0061(9)
C5_7 0.0167(9) 0.0158(11) 0.0139(9) -0.0023(7) 0.0031(7) 0.0011(8)
C1_8 0.0134(9) 0.0114(10) 0.0150(9) -0.0030(7) 0.0018(7) -0.0004(7)
C2_8 0.0158(9) 0.0151(10) 0.0127(8) -0.0019(7) 0.0013(7) 0.0005(8)
C3_8 0.0195(10) 0.0178(11) 0.0170(9) -0.0027(8) 0.0073(7) -0.0015(8)
C4_8 0.0178(10) 0.0245(12) 0.0233(10) -0.0069(9) 0.0103(8) -0.0032(9)
C5_8 0.0126(10) 0.0237(12) 0.0302(11) -0.0081(9) 0.0057(8) 0.0034(8)
C6_8 0.0179(10) 0.0167(11) 0.0294(11) -0.0050(9) 0.0004(8) 0.0071(8)
C7_8 0.0221(11) 0.0106(10) 0.0255(10) 0.0000(8) 0.0001(8) 0.0036(8)
C8_8 0.0162(9) 0.0105(10) 0.0205(9) -0.0020(8) 0.0029(7) -0.0018(8)
Sn3 0.01040(6) 0.00923(7) 0.01229(6) -0.00030(5) 0.00163(5) 0.00035(5)
C1_9 0.0163(9) 0.0116(10) 0.0172(9) 0.0029(8) 0.0023(7) 0.0003(8)
C2_9 0.0189(10) 0.0177(11) 0.0264(11) 0.0042(9) -0.0032(8) 0.0000(8)
C3_9 0.0196(10) 0.0136(11) 0.0209(10) 0.0006(8) 0.0040(8) -0.0029(8)
C4_9 0.0301(12) 0.0149(11) 0.0201(10) 0.0012(8) 0.0075(8) -0.0031(9)
C1_10 0.0145(9) 0.0148(10) 0.0166(9) -0.0017(8) 0.0043(7) 0.0013(8)
C2_10 0.0231(11) 0.0193(12) 0.0206(10) 0.0000(8) 0.0100(8) 0.0001(9)
C3_10 0.0151(10) 0.0420(15) 0.0284(11) -0.0034(11) 0.0052(8) 0.0068(10)
C4_10 0.0332(12) 0.0166(12) 0.0261(11) -0.0052(9) 0.0134(9) -0.0017(9)
Sn4 0.01071(6) 0.01015(7) 0.01077(6) -0.00008(5) 0.00129(5) -0.00086(5)
C1_11 0.0180(10) 0.0132(10) 0.0163(9) 0.0015(7) 0.0056(7) -0.0009(8)
C2_11 0.0259(11) 0.0209(12) 0.0165(9) 0.0043(8) 0.0053(8) -0.0008(9)
C3_11 0.0220(11) 0.0140(11) 0.0267(11) 0.0006(8) 0.0054(8) -0.0035(8)
C4_11 0.0210(10) 0.0205(12) 0.0211(10) 0.0018(8) 0.0082(8) -0.0015(9)
C1_12 0.0157(10) 0.0215(11) 0.0130(9) 0.0011(8) -0.0012(7) -0.0031(8)
C2_12 0.0210(11) 0.0332(14) 0.0145(9) 0.0033(9) 0.0008(8) -0.0054(9)
C3_12 0.0272(12) 0.0308(14) 0.0191(10) -0.0029(9) -0.0009(8) -0.0133(10)
C4_12 0.0198(11) 0.0347(14) 0.0235(11) 0.0046(10) -0.0018(8) 0.0043(10)
C1_13 0.0260(11) 0.0224(13) 0.0233(10) -0.0048(9) 0.0044(8) -0.0009(9)
C2_13 0.0269(12) 0.0286(14) 0.0277(11) 0.0021(10) 0.0020(9) 0.0003(10)
C3_13 0.0272(12) 0.0236(13) 0.0267(11) 0.0015(9) 0.0032(9) -0.0034(10)

loop_
_atom_type_symbol
_atom_type_description
_atom_type_scat_dispersion_real
_atom_type_scat_dispersion_imag
_atom_type_scat_source
C C 0.0033 0.0016 'International Tables Vol C Tables 4.2.6.8 and 6.1.1.4'
H H 0.0000 0.0000 'International Tables Vol C Tables 4.2.6.8 and 6.1.1.4'
Ti Ti 0.2776 0.4457 'International Tables Vol C Tables 4.2.6.8 and 6.1.1.4'
Sn Sn -0.6537 1.4246 'International Tables Vol C Tables 4.2.6.8 and 6.1.1.4'

loop_
_geom_angle_atom_site_label_1
_geom_angle_atom_site_label_2
_geom_angle_atom_site_label_3
_geom_angle
_geom_angle_site_symmetry_1
_geom_angle_site_symmetry_3
C8_2 Ti1 C7_2 35.44(7) . .
C8_2 Ti1 C5_2 94.43(7) . .
C7_2 Ti1 C5_2 67.51(7) . .
C8_2 Ti1 C2_2 67.26(7) . .
C7_2 Ti1 C2_2 92.52(7) . .
C5_2 Ti1 C2_2 94.07(7) . .
C8_2 Ti1 C1_2 35.33(7) . .
C7_2 Ti1 C1_2 68.47(7) . .
C5_2 Ti1 C1_2 106.76(7) . .
C2_2 Ti1 C1_2 35.40(7) . .
C8_2 Ti1 C4_2 103.91(7) . .
C7_2 Ti1 C4_2 92.19(7) . .
C5_2 Ti1 C4_2 34.97(7) . .
C2_2 Ti1 C4_2 67.91(7) . .
C1_2 Ti1 C4_2 95.02(7) . .
C8_2 Ti1 C2_1 123.00(7) . .
C7_2 Ti1 C2_1 147.31(7) . .
C5_2 Ti1 C2_1 142.33(7) . .
C2_2 Ti1 C2_1 96.63(7) . .
C1_2 Ti1 C2_1 102.73(7) . .
C4_2 Ti1 C2_1 120.33(7) . .
C8_2 Ti1 C6_2 68.31(7) . .
C7_2 Ti1 C6_2 34.97(7) . .
C5_2 Ti1 C6_2 34.99(7) . .
C2_2 Ti1 C6_2 103.72(7) . .
C1_2 Ti1 C6_2 95.16(7) . .
C4_2 Ti1 C6_2 67.03(7) . .
C2_1 Ti1 C6_2 159.54(8) . .
C8_2 Ti1 C3_2 92.36(7) . .
C7_2 Ti1 C3_2 101.76(7) . .
C5_2 Ti1 C3_2 67.38(8) . .
C2_2 Ti1 C3_2 35.04(7) . .
C1_2 Ti1 C3_2 68.21(7) . .
C4_2 Ti1 C3_2 34.89(7) . .
C2_1 Ti1 C3_2 103.69(7) . .
C6_2 Ti1 C3_2 92.04(7) . .
C8_2 Ti1 C3_1 156.20(7) . .
C7_2 Ti1 C3_1 151.74(8) . .
C5_2 Ti1 C3_1 108.53(7) . .
C2_2 Ti1 C3_1 115.74(8) . .
C1_2 Ti1 C3_1 135.59(7) . .
C4_2 Ti1 C3_1 98.64(7) . .
C2_1 Ti1 C3_1 35.20(7) . .
C6_2 Ti1 C3_1 129.06(8) . .
C3_2 Ti1 C3_1 102.01(8) . .
C8_2 Ti1 C5_1 105.40(7) . .
C7_2 Ti1 C5_1 98.77(7) . .
C5_2 Ti1 C5_1 120.23(8) . .
C2_2 Ti1 C5_1 145.66(7) . .
C1_2 Ti1 C5_1 121.88(7) . .
C4_2 Ti1 C5_1 143.01(8) . .
C2_1 Ti1 C5_1 57.94(7) . .
C6_2 Ti1 C5_1 104.02(7) . .
C3_2 Ti1 C5_1 159.42(7) . .
C3_1 Ti1 C5_1 57.83(7) . .
C8_2 Ti1 C1_1 97.61(7) . .
C7_2 Ti1 C1_1 112.46(7) . .
C5_2 Ti1 C1_1 155.04(8) . .
C2_2 Ti1 C1_1 110.74(7) . .
C1_2 Ti1 C1_1 95.57(7) . .
C4_2 Ti1 C1_1 155.29(7) . .
C2_1 Ti1 C1_1 35.25(7) . .
C6_2 Ti1 C1_1 133.82(7) . .
C3_2 Ti1 C1_1 133.45(7) . .
C3_1 Ti1 C1_1 58.79(7) . .
C5_1 Ti1 C1_1 35.18(7) . .
C2_1 C1_1 C5_1 105.99(17) . .
C2_1 C1_1 Sn1 123.18(15) . .
C5_1 C1_1 Sn1 130.83(14) . .
C2_1 C1_1 Ti1 71.55(11) . .
C5_1 C1_1 Ti1 72.30(11) . .
Sn1 C1_1 Ti1 120.85(9) . .
C3_1 C2_1 C1_1 108.98(18) . .
C3_1 C2_1 Ti1 72.92(11) . .
C1_1 C2_1 Ti1 73.20(11) . .
C3_1 C2_1 H2_1 125.5 . .
C1_1 C2_1 H2_1 125.5 . .
Ti1 C2_1 H2_1 120.1 . .
C4_1 C3_1 C2_1 107.93(18) . .
C4_1 C3_1 Ti1 73.08(12) . .
C2_1 C3_1 Ti1 71.88(11) . .
C4_1 C3_1 H3_1 126.0 . .
C2_1 C3_1 H3_1 126.0 . .
Ti1 C3_1 H3_1 120.8 . .
C3_1 C4_1 C5_1 107.82(19) . .
C3_1 C4_1 Ti1 72.23(12) . .
C5_1 C4_1 Ti1 72.36(12) . .
C3_1 C4_1 H4_1 126.1 . .
C5_1 C4_1 H4_1 126.1 . .
Ti1 C4_1 H4_1 121.1 . .
C4_1 C5_1 C1_1 109.27(18) . .
C4_1 C5_1 Ti1 72.82(12) . .
C1_1 C5_1 Ti1 72.52(12) . .
C4_1 C5_1 H5_1 125.4 . .
C1_1 C5_1 H5_1 125.4 . .
Ti1 C5_1 H5_1 121.0 . .
C8_2 C1_2 C2_2 130.64(18) . .
C8_2 C1_2 Sn2_4 111.95(13) . .
C2_2 C1_2 Sn2_4 115.42(14) . .
C8_2 C1_2 Ti1 71.29(11) . .
C2_2 C1_2 Ti1 72.17(11) . .
Sn2_4 C1_2 Ti1 122.76(9) . .
C3_2 C2_2 C1_2 136.3(2) . .
C3_2 C2_2 Ti1 72.94(12) . .
C1_2 C2_2 Ti1 72.43(12) . .
C3_2 C2_2 H2_2 111.9 . .
C1_2 C2_2 H2_2 111.9 . .
Ti1 C2_2 H2_2 143.1 . .
C4_2 C3_2 C2_2 136.22(19) . .
C4_2 C3_2 Ti1 72.39(12) . .
C2_2 C3_2 Ti1 72.01(12) . .
C4_2 C3_2 H3_2 111.9 . .
C2_2 C3_2 H3_2 111.9 . .
Ti1 C3_2 H3_2 145.1 . .
C5_2 C4_2 C3_2 134.90(19) . .
C5_2 C4_2 Ti1 72.15(11) . .
C3_2 C4_2 Ti1 72.71(11) . .
C5_2 C4_2 H4_2 112.5 . .
C3_2 C4_2 H4_2 112.5 . .
Ti1 C4_2 H4_2 141.9 . .
C4_2 C5_2 C6_2 134.1(2) . .
C4_2 C5_2 Ti1 72.88(11) . .
C6_2 C5_2 Ti1 72.99(11) . .
C4_2 C5_2 H5_2 113.0 . .
C6_2 C5_2 H5_2 113.0 . .
Ti1 C5_2 H5_2 138.8 . .
C7_2 C6_2 C5_2 134.3(2) . .
C7_2 C6_2 Ti1 71.85(11) . .
C5_2 C6_2 Ti1 72.02(12) . .
C7_2 C6_2 H6_2 112.9 . .
C5_2 C6_2 H6_2 112.9 . .
Ti1 C6_2 H6_2 143.0 . .
C6_2 C7_2 C8_2 136.33(19) . .
C6_2 C7_2 Ti1 73.18(11) . .
C8_2 C7_2 Ti1 71.60(11) . .
C6_2 C7_2 H7_2 111.8 . .
C8_2 C7_2 H7_2 111.8 . .
Ti1 C7_2 H7_2 144.4 . .
C1_2 C8_2 C7_2 136.85(18) . .
C1_2 C8_2 Ti1 73.38(11) . .
C7_2 C8_2 Ti1 72.96(11) . .
C1_2 C8_2 H8_2 111.6 . .
C7_2 C8_2 H8_2 111.6 . .
Ti1 C8_2 H8_2 141.9 . .
C1_1 Sn1 C1_4 109.91(8) . .
C1_1 Sn1 C1_3 102.96(7) . .
C1_4 Sn1 C1_3 108.11(8) . .
C1_1 Sn1 Sn2_4 97.81(5) . .
C1_4 Sn1 Sn2_4 113.87(6) . .
C1_3 Sn1 Sn2_4 122.53(6) . .
C2_3 C1_3 C4_3 109.40(19) . .
C2_3 C1_3 C3_3 107.96(18) . .
C4_3 C1_3 C3_3 110.24(19) . .
C2_3 C1_3 Sn1 109.81(14) . .
C4_3 C1_3 Sn1 111.14(14) . .
C3_3 C1_3 Sn1 108.24(14) . .
C1_3 C2_3 H2A_3 109.5 . .
C1_3 C2_3 H2B_3 109.5 . .
H2A_3 C2_3 H2B_3 109.5 . .
C1_3 C2_3 H2C_3 109.5 . .
H2A_3 C2_3 H2C_3 109.5 . .
H2B_3 C2_3 H2C_3 109.5 . .
C1_3 C3_3 H3A_3 109.5 . .
C1_3 C3_3 H3B_3 109.5 . .
H3A_3 C3_3 H3B_3 109.5 . .
C1_3 C3_3 H3C_3 109.5 . .
H3A_3 C3_3 H3C_3 109.5 . .
H3B_3 C3_3 H3C_3 109.5 . .
C1_3 C4_3 H4A_3 109.5 . .
C1_3 C4_3 H4B_3 109.5 . .
H4A_3 C4_3 H4B_3 109.5 . .
C1_3 C4_3 H4C_3 109.5 . .
H4A_3 C4_3 H4C_3 109.5 . .
H4B_3 C4_3 H4C_3 109.5 . .
C2_4 C1_4 C4_4 108.69(19) . .
C2_4 C1_4 C3_4 109.17(19) . .
C4_4 C1_4 C3_4 109.27(18) . .
C2_4 C1_4 Sn1 110.35(15) . .
C4_4 C1_4 Sn1 110.05(13) . .
C3_4 C1_4 Sn1 109.30(14) . .
C1_4 C2_4 H2A_4 109.5 . .
C1_4 C2_4 H2B_4 109.5 . .
H2A_4 C2_4 H2B_4 109.5 . .
C1_4 C2_4 H2C_4 109.5 . .
H2A_4 C2_4 H2C_4 109.5 . .
H2B_4 C2_4 H2C_4 109.5 . .
C1_4 C3_4 H3A_4 109.5 . .
C1_4 C3_4 H3B_4 109.5 . .
H3A_4 C3_4 H3B_4 109.5 . .
C1_4 C3_4 H3C_4 109.5 . .
H3A_4 C3_4 H3C_4 109.5 . .
H3B_4 C3_4 H3C_4 109.5 . .
C1_4 C4_4 H4A_4 109.5 . .
C1_4 C4_4 H4B_4 109.5 . .
H4A_4 C4_4 H4B_4 109.5 . .
C1_4 C4_4 H4C_4 109.5 . .
H4A_4 C4_4 H4C_4 109.5 . .
H4B_4 C4_4 H4C_4 109.5 . .
C1_2 Sn2_4 C1_5 111.15(7) . .
C1_2 Sn2_4 C1_6 107.01(7) . .
C1_5 Sn2_4 C1_6 109.36(8) . .
C1_2 Sn2_4 Sn1 95.68(5) . .
C1_5 Sn2_4 Sn1 113.99(6) . .
C1_6 Sn2_4 Sn1 118.55(5) . .
C4_5 C1_5 C2_5 109.34(17) . .
C4_5 C1_5 C3_5 109.58(19) . .
C2_5 C1_5 C3_5 107.96(17) . .
C4_5 C1_5 Sn2_4 110.88(14) . .
C2_5 C1_5 Sn2_4 110.83(14) . .
C3_5 C1_5 Sn2_4 108.19(13) . .
C1_5 C2_5 H2A_5 109.5 . .
C1_5 C2_5 H2B_5 109.5 . .
H2A_5 C2_5 H2B_5 109.5 . .
C1_5 C2_5 H2C_5 109.5 . .
H2A_5 C2_5 H2C_5 109.5 . .
H2B_5 C2_5 H2C_5 109.5 . .
C1_5 C3_5 H3A_5 109.5 . .
C1_5 C3_5 H3B_5 109.5 . .
H3A_5 C3_5 H3B_5 109.5 . .
C1_5 C3_5 H3C_5 109.5 . .
H3A_5 C3_5 H3C_5 109.5 . .
H3B_5 C3_5 H3C_5 109.5 . .
C1_5 C4_5 H4A_5 109.5 . .
C1_5 C4_5 H4B_5 109.5 . .
H4A_5 C4_5 H4B_5 109.5 . .
C1_5 C4_5 H4C_5 109.5 . .
H4A_5 C4_5 H4C_5 109.5 . .
H4B_5 C4_5 H4C_5 109.5 . .
C2_6 C1_6 C4_6 108.97(19) . .
C2_6 C1_6 C3_6 110.0(2) . .
C4_6 C1_6 C3_6 107.4(2) . .
C2_6 C1_6 Sn2_4 110.76(14) . .
C4_6 C1_6 Sn2_4 111.71(14) . .
C3_6 C1_6 Sn2_4 107.92(14) . .
C1_6 C2_6 H2A_6 109.5 . .
C1_6 C2_6 H2B_6 109.5 . .
H2A_6 C2_6 H2B_6 109.5 . .
C1_6 C2_6 H2C_6 109.5 . .
H2A_6 C2_6 H2C_6 109.5 . .
H2B_6 C2_6 H2C_6 109.5 . .
C1_6 C3_6 H3A_6 109.5 . .
C1_6 C3_6 H3B_6 109.5 . .
H3A_6 C3_6 H3B_6 109.5 . .
C1_6 C3_6 H3C_6 109.5 . .
H3A_6 C3_6 H3C_6 109.5 . .
H3B_6 C3_6 H3C_6 109.5 . .
C1_6 C4_6 H4A_6 109.5 . .
C1_6 C4_6 H4B_6 109.5 . .
H4A_6 C4_6 H4B_6 109.5 . .
C1_6 C4_6 H4C_6 109.5 . .
H4A_6 C4_6 H4C_6 109.5 . .
H4B_6 C4_6 H4C_6 109.5 . .
C2_8 Ti2 C8_8 67.35(7) . .
C2_8 Ti2 C3_8 35.52(7) . .
C8_8 Ti2 C3_8 93.18(7) . .
C2_8 Ti2 C7_8 92.45(7) . .
C8_8 Ti2 C7_8 35.31(7) . .
C3_8 Ti2 C7_8 102.38(8) . .
C2_8 Ti2 C1_8 35.27(7) . .
C8_8 Ti2 C1_8 35.34(7) . .
C3_8 Ti2 C1_8 68.61(7) . .
C7_8 Ti2 C1_8 68.22(7) . .
C2_8 Ti2 C6_8 103.28(7) . .
C8_8 Ti2 C6_8 68.13(7) . .
C3_8 Ti2 C6_8 91.97(8) . .
C7_8 Ti2 C6_8 35.00(7) . .
C1_8 Ti2 C6_8 94.58(7) . .
C2_8 Ti2 C5_8 93.84(7) . .
C8_8 Ti2 C5_8 94.28(7) . .
C3_8 Ti2 C5_8 67.26(7) . .
C7_8 Ti2 C5_8 67.47(8) . .
C1_8 Ti2 C5_8 106.18(7) . .
C6_8 Ti2 C5_8 34.79(8) . .
C2_8 Ti2 C4_8 68.27(7) . .
C8_8 Ti2 C4_8 104.53(7) . .
C3_8 Ti2 C4_8 34.95(7) . .
C7_8 Ti2 C4_8 92.63(8) . .
C1_8 Ti2 C4_8 95.22(7) . .
C6_8 Ti2 C4_8 66.95(8) . .
C5_8 Ti2 C4_8 34.91(8) . .
C2_8 Ti2 C5_7 121.30(7) . .
C8_8 Ti2 C5_7 96.10(7) . .
C3_8 Ti2 C5_7 145.21(7) . .
C7_8 Ti2 C5_7 104.50(8) . .
C1_8 Ti2 C5_7 101.70(7) . .
C6_8 Ti2 C5_7 122.58(7) . .
C5_8 Ti2 C5_7 144.67(7) . .
C4_8 Ti2 C5_7 159.38(8) . .
C2_8 Ti2 C4_7 155.24(7) . .
C8_8 Ti2 C4_7 113.11(8) . .
C3_8 Ti2 C4_7 153.65(8) . .
C7_8 Ti2 C4_7 100.47(8) . .
C1_8 Ti2 C4_7 133.23(7) . .
C6_8 Ti2 C4_7 99.34(7) . .
C5_8 Ti2 C4_7 110.58(7) . .
C4_8 Ti2 C4_7 131.30(7) . .
C5_7 Ti2 C4_7 34.89(7) . .
C2_8 Ti2 C2_7 107.27(7) . .
C8_8 Ti2 C2_7 147.31(7) . .
C3_8 Ti2 C2_7 98.86(7) . .
C7_8 Ti2 C2_7 158.40(7) . .
C1_8 Ti2 C2_7 124.39(7) . .
C6_8 Ti2 C2_7 140.89(7) . .
C5_8 Ti2 C2_7 118.41(7) . .
C4_8 Ti2 C2_7 102.66(7) . .
C5_7 Ti2 C2_7 57.89(7) . .
C4_7 Ti2 C2_7 57.95(7) . .
C2_8 Ti2 C3_7 140.33(8) . .
C8_8 Ti2 C3_7 147.88(7) . .
C3_8 Ti2 C3_7 118.94(8) . .
C7_8 Ti2 C3_7 127.07(7) . .
C1_8 Ti2 C3_7 155.22(7) . .
C6_8 Ti2 C3_7 108.13(7) . .
C5_8 Ti2 C3_7 98.25(7) . .
C4_8 Ti2 C3_7 102.61(7) . .
C5_7 Ti2 C3_7 57.85(7) . .
C4_7 Ti2 C3_7 34.79(8) . .
C2_7 Ti2 C3_7 34.79(7) . .
C5_7 C1_7 C2_7 105.65(16) . .
C5_7 C1_7 Sn3 123.71(14) . .
C2_7 C1_7 Sn3 130.41(14) . .
C5_7 C1_7 Ti2 71.40(11) . .
C2_7 C1_7 Ti2 71.80(11) . .
Sn3 C1_7 Ti2 117.21(8) . .
C3_7 C2_7 C1_7 109.18(18) . .
C3_7 C2_7 Ti2 72.85(12) . .
C1_7 C2_7 Ti2 73.03(11) . .
C3_7 C2_7 H2_7 125.4 . .
C1_7 C2_7 H2_7 125.4 . .
Ti2 C2_7 H2_7 120.4 . .
C4_7 C3_7 C2_7 107.97(18) . .
C4_7 C3_7 Ti2 72.26(11) . .
C2_7 C3_7 Ti2 72.36(11) . .
C4_7 C3_7 H3_7 126.0 . .
C2_7 C3_7 H3_7 126.0 . .
Ti2 C3_7 H3_7 121.1 . .
C5_7 C4_7 C3_7 107.79(18) . .
C5_7 C4_7 Ti2 72.28(11) . .
C3_7 C4_7 Ti2 72.95(11) . .
C5_7 C4_7 H4_7 126.1 . .
C3_7 C4_7 H4_7 126.1 . .
Ti2 C4_7 H4_7 120.5 . .
C4_7 C5_7 C1_7 109.41(18) . .
C4_7 C5_7 Ti2 72.83(11) . .
C1_7 C5_7 Ti2 73.38(11) . .
C4_7 C5_7 H5_7 125.3 . .
C1_7 C5_7 H5_7 125.3 . .
Ti2 C5_7 H5_7 120.2 . .
C2_8 C1_8 C8_8 131.24(18) . .
C2_8 C1_8 Sn4 111.32(14) . .
C8_8 C1_8 Sn4 114.78(13) . .
C2_8 C1_8 Ti2 71.57(11) . .
C8_8 C1_8 Ti2 71.81(11) . .
Sn4 C1_8 Ti2 121.06(8) . .
C1_8 C2_8 C3_8 137.11(19) . .
C1_8 C2_8 Ti2 73.15(11) . .
C3_8 C2_8 Ti2 72.97(11) . .
C1_8 C2_8 H2_8 111.4 . .
C3_8 C2_8 H2_8 111.4 . .
Ti2 C2_8 H2_8 142.8 . .
C4_8 C3_8 C2_8 135.6(2) . .
C4_8 C3_8 Ti2 72.82(12) . .
C2_8 C3_8 Ti2 71.52(11) . .
C4_8 C3_8 H3_8 112.2 . .
C2_8 C3_8 H3_8 112.2 . .
Ti2 C3_8 H3_8 144.2 . .
C3_8 C4_8 C5_8 134.4(2) . .
C3_8 C4_8 Ti2 72.23(11) . .
C5_8 C4_8 Ti2 72.52(12) . .
C3_8 C4_8 H4_8 112.8 . .
C5_8 C4_8 H4_8 112.8 . .
Ti2 C4_8 H4_8 141.4 . .
C6_8 C5_8 C4_8 134.12(19) . .
C6_8 C5_8 Ti2 72.53(12) . .
C4_8 C5_8 Ti2 72.57(12) . .
C6_8 C5_8 H5_8 112.9 . .
C4_8 C5_8 H5_8 112.9 . .
Ti2 C5_8 H5_8 140.3 . .
C5_8 C6_8 C7_8 135.6(2) . .
C5_8 C6_8 Ti2 72.68(12) . .
C7_8 C6_8 Ti2 72.31(12) . .
C5_8 C6_8 H6_8 112.2 . .
C7_8 C6_8 H6_8 112.2 . .
Ti2 C6_8 H6_8 142.8 . .
C6_8 C7_8 C8_8 135.8(2) . .
C6_8 C7_8 Ti2 72.68(13) . .
C8_8 C7_8 Ti2 71.87(12) . .
C6_8 C7_8 H7_8 112.1 . .
C8_8 C7_8 H7_8 112.1 . .
Ti2 C7_8 H7_8 144.0 . .
C7_8 C8_8 C1_8 135.85(19) . .
C7_8 C8_8 Ti2 72.81(12) . .
C1_8 C8_8 Ti2 72.85(11) . .
C7_8 C8_8 H8_8 112.1 . .
C1_8 C8_8 H8_8 112.1 . .
Ti2 C8_8 H8_8 141.7 . .
C1_7 Sn3 C1_10 106.45(7) . .
C1_7 Sn3 C1_9 108.46(7) . .
C1_10 Sn3 C1_9 109.51(7) . .
C1_7 Sn3 Sn4 98.11(5) . .
C1_10 Sn3 Sn4 114.62(5) . .
C1_9 Sn3 Sn4 118.28(5) . .
C3_9 C1_9 C4_9 107.88(16) . .
C3_9 C1_9 C2_9 109.74(17) . .
C4_9 C1_9 C2_9 108.84(16) . .
C3_9 C1_9 Sn3 108.64(12) . .
C4_9 C1_9 Sn3 112.51(13) . .
C2_9 C1_9 Sn3 109.20(13) . .
C1_9 C2_9 H2A_9 109.5 . .
C1_9 C2_9 H2B_9 109.5 . .
H2A_9 C2_9 H2B_9 109.5 . .
C1_9 C2_9 H2C_9 109.5 . .
H2A_9 C2_9 H2C_9 109.5 . .
H2B_9 C2_9 H2C_9 109.5 . .
C1_9 C3_9 H3A_9 109.5 . .
C1_9 C3_9 H3B_9 109.5 . .
H3A_9 C3_9 H3B_9 109.5 . .
C1_9 C3_9 H3C_9 109.5 . .
H3A_9 C3_9 H3C_9 109.5 . .
H3B_9 C3_9 H3C_9 109.5 . .
C1_9 C4_9 H4A_9 109.5 . .
C1_9 C4_9 H4B_9 109.5 . .
H4A_9 C4_9 H4B_9 109.5 . .
C1_9 C4_9 H4C_9 109.5 . .
H4A_9 C4_9 H4C_9 109.5 . .
H4B_9 C4_9 H4C_9 109.5 . .
C2_10 C1_10 C3_10 108.84(17) . .
C2_10 C1_10 C4_10 108.09(16) . .
C3_10 C1_10 C4_10 109.74(18) . .
C2_10 C1_10 Sn3 108.09(13) . .
C3_10 C1_10 Sn3 110.44(13) . .
C4_10 C1_10 Sn3 111.56(13) . .
C1_10 C2_10 H2A_10 109.5 . .
C1_10 C2_10 H2B_10 109.5 . .
H2A_10 C2_10 H2B_10 109.5 . .
C1_10 C2_10 H2C_10 109.5 . .
H2A_10 C2_10 H2C_10 109.5 . .
H2B_10 C2_10 H2C_10 109.5 . .
C1_10 C3_10 H3A_10 109.5 . .
C1_10 C3_10 H3B_10 109.5 . .
H3A_10 C3_10 H3B_10 109.5 . .
C1_10 C3_10 H3C_10 109.5 . .
H3A_10 C3_10 H3C_10 109.5 . .
H3B_10 C3_10 H3C_10 109.5 . .
C1_10 C4_10 H4A_10 109.5 . .
C1_10 C4_10 H4B_10 109.5 . .
H4A_10 C4_10 H4B_10 109.5 . .
C1_10 C4_10 H4C_10 109.5 . .
H4A_10 C4_10 H4C_10 109.5 . .
H4B_10 C4_10 H4C_10 109.5 . .
C1_8 Sn4 C1_12 112.48(7) . .
C1_8 Sn4 C1_11 111.25(7) . .
C1_12 Sn4 C1_11 107.74(7) . .
C1_8 Sn4 Sn3 94.48(5) . .
C1_12 Sn4 Sn3 113.15(6) . .
C1_11 Sn4 Sn3 117.35(5) . .
C4_11 C1_11 C3_11 109.10(17) . .
C4_11 C1_11 C2_11 108.70(16) . .
C3_11 C1_11 C2_11 108.59(17) . .
C4_11 C1_11 Sn4 108.08(13) . .
C3_11 C1_11 Sn4 110.21(13) . .
C2_11 C1_11 Sn4 112.10(13) . .
C1_11 C2_11 H2A_11 109.5 . .
C1_11 C2_11 H2B_11 109.5 . .
H2A_11 C2_11 H2B_11 109.5 . .
C1_11 C2_11 H2C_11 109.5 . .
H2A_11 C2_11 H2C_11 109.5 . .
H2B_11 C2_11 H2C_11 109.5 . .
C1_11 C3_11 H3A_11 109.5 . .
C1_11 C3_11 H3B_11 109.5 . .
H3A_11 C3_11 H3B_11 109.5 . .
C1_11 C3_11 H3C_11 109.5 . .
H3A_11 C3_11 H3C_11 109.5 . .
H3B_11 C3_11 H3C_11 109.5 . .
C1_11 C4_11 H4A_11 109.5 . .
C1_11 C4_11 H4B_11 109.5 . .
H4A_11 C4_11 H4B_11 109.5 . .
C1_11 C4_11 H4C_11 109.5 . .
H4A_11 C4_11 H4C_11 109.5 . .
H4B_11 C4_11 H4C_11 109.5 . .
C2_12 C1_12 C4_12 109.52(18) . .
C2_12 C1_12 C3_12 108.21(17) . .
C4_12 C1_12 C3_12 109.20(18) . .
C2_12 C1_12 Sn4 109.29(13) . .
C4_12 C1_12 Sn4 108.27(13) . .
C3_12 C1_12 Sn4 112.32(14) . .
C1_12 C2_12 H2A_12 109.5 . .
C1_12 C2_12 H2B_12 109.5 . .
H2A_12 C2_12 H2B_12 109.5 . .
C1_12 C2_12 H2C_12 109.5 . .
H2A_12 C2_12 H2C_12 109.5 . .
H2B_12 C2_12 H2C_12 109.5 . .
C1_12 C3_12 H3A_12 109.5 . .
C1_12 C3_12 H3B_12 109.5 . .
H3A_12 C3_12 H3B_12 109.5 . .
C1_12 C3_12 H3C_12 109.5 . .
H3A_12 C3_12 H3C_12 109.5 . .
H3B_12 C3_12 H3C_12 109.5 . .
C1_12 C4_12 H4A_12 109.5 . .
C1_12 C4_12 H4B_12 109.5 . .
H4A_12 C4_12 H4B_12 109.5 . .
C1_12 C4_12 H4C_12 109.5 . .
H4A_12 C4_12 H4C_12 109.5 . .
H4B_12 C4_12 H4C_12 109.5 . .
C2_13 C1_13 C1_13 114.8(2) . 3_775
C2_13 C1_13 H1A_13 108.6 . .
C1_13 C1_13 H1A_13 108.6 3_775 .
C2_13 C1_13 H1B_13 108.6 . .
C1_13 C1_13 H1B_13 108.6 3_775 .
H1A_13 C1_13 H1B_13 107.5 . .
C1_13 C2_13 C3_13 113.42(19) . .
C1_13 C2_13 H2A_13 108.9 . .
C3_13 C2_13 H2A_13 108.9 . .
C1_13 C2_13 H2B_13 108.9 . .
C3_13 C2_13 H2B_13 108.9 . .
H2A_13 C2_13 H2B_13 107.7 . .
C2_13 C3_13 H3A_13 109.5 . .
C2_13 C3_13 H3B_13 109.5 . .
H3A_13 C3_13 H3B_13 109.5 . .
C2_13 C3_13 H3C_13 109.5 . .
H3A_13 C3_13 H3C_13 109.5 . .
H3B_13 C3_13 H3C_13 109.5 . .

loop_
_geom_bond_atom_site_label_1
_geom_bond_atom_site_label_2
_geom_bond_distance
_geom_bond_site_symmetry_2
Ti1 C8_2 2.3098(19) .
Ti1 C7_2 2.3274(19) .
Ti1 C5_2 2.332(2) .
Ti1 C2_2 2.333(2) .
Ti1 C1_2 2.337(2) .
Ti1 C4_2 2.341(2) .
Ti1 C2_1 2.3422(19) .
Ti1 C6_2 2.344(2) .
Ti1 C3_2 2.345(2) .
Ti1 C3_1 2.356(2) .
Ti1 C5_1 2.361(2) .
Ti1 C1_1 2.3636(19) .
C1_1 C2_1 1.425(3) .
C1_1 C5_1 1.428(3) .
C1_1 Sn1 2.1620(19) .
C2_1 C3_1 1.421(3) .
C2_1 H2_1 0.9500 .
C3_1 C4_1 1.408(3) .
C3_1 H3_1 0.9500 .
C4_1 C5_1 1.414(3) .
C4_1 H4_1 0.9500 .
C5_1 H5_1 0.9500 .
C1_2 C8_2 1.410(3) .
C1_2 C2_2 1.420(3) .
C1_2 Sn2_4 2.1938(19) .
C2_2 C3_2 1.409(3) .
C2_2 H2_2 0.9500 .
C3_2 C4_2 1.405(3) .
C3_2 H3_2 0.9500 .
C4_2 C5_2 1.404(3) .
C4_2 H4_2 0.9500 .
C5_2 C6_2 1.406(3) .
C5_2 H5_2 0.9500 .
C6_2 C7_2 1.404(3) .
C6_2 H6_2 0.9500 .
C7_2 C8_2 1.411(3) .
C7_2 H7_2 0.9500 .
C8_2 H8_2 0.9500 .
Sn1 C1_4 2.210(2) .
Sn1 C1_3 2.222(2) .
Sn1 Sn2_4 2.8482(3) .
C1_3 C2_3 1.523(3) .
C1_3 C4_3 1.528(3) .
C1_3 C3_3 1.529(3) .
C2_3 H2A_3 0.9800 .
C2_3 H2B_3 0.9800 .
C2_3 H2C_3 0.9800 .
C3_3 H3A_3 0.9800 .
C3_3 H3B_3 0.9800 .
C3_3 H3C_3 0.9800 .
C4_3 H4A_3 0.9800 .
C4_3 H4B_3 0.9800 .
C4_3 H4C_3 0.9800 .
C1_4 C2_4 1.523(3) .
C1_4 C4_4 1.524(3) .
C1_4 C3_4 1.529(3) .
C2_4 H2A_4 0.9800 .
C2_4 H2B_4 0.9800 .
C2_4 H2C_4 0.9800 .
C3_4 H3A_4 0.9800 .
C3_4 H3B_4 0.9800 .
C3_4 H3C_4 0.9800 .
C4_4 H4A_4 0.9800 .
C4_4 H4B_4 0.9800 .
C4_4 H4C_4 0.9800 .
Sn2_4 C1_5 2.2197(19) .
Sn2_4 C1_6 2.222(2) .
C1_5 C4_5 1.530(3) .
C1_5 C2_5 1.531(3) .
C1_5 C3_5 1.533(3) .
C2_5 H2A_5 0.9800 .
C2_5 H2B_5 0.9800 .
C2_5 H2C_5 0.9800 .
C3_5 H3A_5 0.9800 .
C3_5 H3B_5 0.9800 .
C3_5 H3C_5 0.9800 .
C4_5 H4A_5 0.9800 .
C4_5 H4B_5 0.9800 .
C4_5 H4C_5 0.9800 .
C1_6 C2_6 1.518(3) .
C1_6 C4_6 1.522(3) .
C1_6 C3_6 1.523(3) .
C2_6 H2A_6 0.9800 .
C2_6 H2B_6 0.9800 .
C2_6 H2C_6 0.9800 .
C3_6 H3A_6 0.9800 .
C3_6 H3B_6 0.9800 .
C3_6 H3C_6 0.9800 .
C4_6 H4A_6 0.9800 .
C4_6 H4B_6 0.9800 .
C4_6 H4C_6 0.9800 .
Ti2 C2_8 2.3167(19) .
Ti2 C8_8 2.324(2) .
Ti2 C3_8 2.336(2) .
Ti2 C7_8 2.336(2) .
Ti2 C1_8 2.3372(18) .
Ti2 C6_8 2.341(2) .
Ti2 C5_8 2.342(2) .
Ti2 C4_8 2.343(2) .
Ti2 C5_7 2.3494(19) .
Ti2 C4_7 2.357(2) .
Ti2 C2_7 2.359(2) .
Ti2 C3_7 2.365(2) .
C1_7 C5_7 1.429(3) .
C1_7 C2_7 1.430(3) .
C1_7 Sn3 2.1599(18) .
C2_7 C3_7 1.412(3) .
C2_7 H2_7 0.9500 .
C3_7 C4_7 1.412(3) .
C3_7 H3_7 0.9500 .
C4_7 C5_7 1.411(3) .
C4_7 H4_7 0.9500 .
C5_7 H5_7 0.9500 .
C1_8 C2_8 1.410(3) .
C1_8 C8_8 1.415(3) .
C1_8 Sn4 2.1953(19) .
C2_8 C3_8 1.419(3) .
C2_8 H2_8 0.9500 .
C3_8 C4_8 1.405(3) .
C3_8 H3_8 0.9500 .
C4_8 C5_8 1.405(3) .
C4_8 H4_8 0.9500 .
C5_8 C6_8 1.400(3) .
C5_8 H5_8 0.9500 .
C6_8 C7_8 1.406(3) .
C6_8 H6_8 0.9500 .
C7_8 C8_8 1.413(3) .
C7_8 H7_8 0.9500 .
C8_8 H8_8 0.9500 .
Sn3 C1_10 2.2164(19) .
Sn3 C1_9 2.2201(19) .
Sn3 Sn4 2.8371(2) .
C1_9 C3_9 1.530(3) .
C1_9 C4_9 1.531(3) .
C1_9 C2_9 1.532(3) .
C2_9 H2A_9 0.9800 .
C2_9 H2B_9 0.9800 .
C2_9 H2C_9 0.9800 .
C3_9 H3A_9 0.9800 .
C3_9 H3B_9 0.9800 .
C3_9 H3C_9 0.9800 .
C4_9 H4A_9 0.9800 .
C4_9 H4B_9 0.9800 .
C4_9 H4C_9 0.9800 .
C1_10 C2_10 1.521(3) .
C1_10 C3_10 1.527(3) .
C1_10 C4_10 1.531(3) .
C2_10 H2A_10 0.9800 .
C2_10 H2B_10 0.9800 .
C2_10 H2C_10 0.9800 .
C3_10 H3A_10 0.9800 .
C3_10 H3B_10 0.9800 .
C3_10 H3C_10 0.9800 .
C4_10 H4A_10 0.9800 .
C4_10 H4B_10 0.9800 .
C4_10 H4C_10 0.9800 .
Sn4 C1_12 2.2127(19) .
Sn4 C1_11 2.2239(19) .
C1_11 C4_11 1.528(3) .
C1_11 C3_11 1.529(3) .
C1_11 C2_11 1.534(3) .
C2_11 H2A_11 0.9800 .
C2_11 H2B_11 0.9800 .
C2_11 H2C_11 0.9800 .
C3_11 H3A_11 0.9800 .
C3_11 H3B_11 0.9800 .
C3_11 H3C_11 0.9800 .
C4_11 H4A_11 0.9800 .
C4_11 H4B_11 0.9800 .
C4_11 H4C_11 0.9800 .
C1_12 C2_12 1.528(3) .
C1_12 C4_12 1.528(3) .
C1_12 C3_12 1.531(3) .
C2_12 H2A_12 0.9800 .
C2_12 H2B_12 0.9800 .
C2_12 H2C_12 0.9800 .
C3_12 H3A_12 0.9800 .
C3_12 H3B_12 0.9800 .
C3_12 H3C_12 0.9800 .
C4_12 H4A_12 0.9800 .
C4_12 H4B_12 0.9800 .
C4_12 H4C_12 0.9800 .
C1_13 C2_13 1.508(3) .
C1_13 C1_13 1.516(4) 3_775
C1_13 H1A_13 0.9900 .
C1_13 H1B_13 0.9900 .
C2_13 C3_13 1.522(3) .
C2_13 H2A_13 0.9900 .
C2_13 H2B_13 0.9900 .
C3_13 H3A_13 0.9800 .
C3_13 H3B_13 0.9800 .
C3_13 H3C_13 0.9800 .

loop_
_geom_torsion_atom_site_label_1
_geom_torsion_atom_site_label_2
_geom_torsion_atom_site_label_3
_geom_torsion_atom_site_label_4
_geom_torsion
_geom_torsion_site_symmetry_1
C8_2 Ti1 C1_1 C2_1 139.73(12) .
C7_2 Ti1 C1_1 C2_1 173.19(12) .
C5_2 Ti1 C1_1 C2_1 -102.12(19) .
C2_2 Ti1 C1_1 C2_1 71.22(13) .
C1_2 Ti1 C1_1 C2_1 104.21(12) .
C4_2 Ti1 C1_1 C2_1 -10.8(2) .
C6_2 Ti1 C1_1 C2_1 -153.14(12) .
C3_2 Ti1 C1_1 C2_1 39.14(16) .
C3_1 Ti1 C1_1 C2_1 -37.05(12) .
C5_1 Ti1 C1_1 C2_1 -114.28(17) .
C8_2 Ti1 C1_1 C5_1 -105.99(12) .
C7_2 Ti1 C1_1 C5_1 -72.52(13) .
C5_2 Ti1 C1_1 C5_1 12.2(2) .
C2_2 Ti1 C1_1 C5_1 -174.49(11) .
C1_2 Ti1 C1_1 C5_1 -141.50(12) .
C4_2 Ti1 C1_1 C5_1 103.5(2) .
C2_1 Ti1 C1_1 C5_1 114.28(17) .
C6_2 Ti1 C1_1 C5_1 -38.86(15) .
C3_2 Ti1 C1_1 C5_1 153.42(12) .
C3_1 Ti1 C1_1 C5_1 77.23(13) .
C8_2 Ti1 C1_1 Sn1 21.51(11) .
C7_2 Ti1 C1_1 Sn1 54.98(12) .
C5_2 Ti1 C1_1 Sn1 139.66(15) .
C2_2 Ti1 C1_1 Sn1 -46.99(12) .
C1_2 Ti1 C1_1 Sn1 -14.00(11) .
C4_2 Ti1 C1_1 Sn1 -128.99(16) .
C2_1 Ti1 C1_1 Sn1 -118.22(17) .
C6_2 Ti1 C1_1 Sn1 88.64(13) .
C3_2 Ti1 C1_1 Sn1 -79.08(13) .
C3_1 Ti1 C1_1 Sn1 -155.27(14) .
C5_1 Ti1 C1_1 Sn1 127.50(16) .
C5_1 C1_1 C2_1 C3_1 0.0(2) .
Sn1 C1_1 C2_1 C3_1 179.97(14) .
Ti1 C1_1 C2_1 C3_1 64.64(14) .
C5_1 C1_1 C2_1 Ti1 -64.60(13) .
Sn1 C1_1 C2_1 Ti1 115.33(13) .
C8_2 Ti1 C2_1 C3_1 -166.44(12) .
C7_2 Ti1 C2_1 C3_1 -128.33(15) .
C5_2 Ti1 C2_1 C3_1 20.9(2) .
C2_2 Ti1 C2_1 C3_1 126.42(13) .
C1_2 Ti1 C2_1 C3_1 161.83(13) .
C4_2 Ti1 C2_1 C3_1 58.18(15) .
C6_2 Ti1 C2_1 C3_1 -47.8(3) .
C3_2 Ti1 C2_1 C3_1 91.51(14) .
C5_1 Ti1 C2_1 C3_1 -78.34(14) .
C1_1 Ti1 C2_1 C3_1 -116.63(18) .
C8_2 Ti1 C2_1 C1_1 -49.81(15) .
C7_2 Ti1 C2_1 C1_1 -11.7(2) .
C5_2 Ti1 C2_1 C1_1 137.54(14) .
C2_2 Ti1 C2_1 C1_1 -116.95(12) .
C1_2 Ti1 C2_1 C1_1 -81.54(13) .
C4_2 Ti1 C2_1 C1_1 174.81(12) .
C6_2 Ti1 C2_1 C1_1 68.9(2) .
C3_2 Ti1 C2_1 C1_1 -151.86(12) .
C3_1 Ti1 C2_1 C1_1 116.63(18) .
C5_1 Ti1 C2_1 C1_1 38.29(12) .
C1_1 C2_1 C3_1 C4_1 -0.1(2) .
Ti1 C2_1 C3_1 C4_1 64.68(15) .
C1_1 C2_1 C3_1 Ti1 -64.82(14) .
C8_2 Ti1 C3_1 C4_1 -86.8(2) .
C7_2 Ti1 C3_1 C4_1 0.5(2) .
C5_2 Ti1 C3_1 C4_1 77.31(13) .
C2_2 Ti1 C3_1 C4_1 -178.53(12) .
C1_2 Ti1 C3_1 C4_1 -141.75(12) .
C4_2 Ti1 C3_1 C4_1 111.90(13) .
C2_1 Ti1 C3_1 C4_1 -115.99(18) .
C6_2 Ti1 C3_1 C4_1 44.54(15) .
C3_2 Ti1 C3_1 C4_1 147.23(12) .
C5_1 Ti1 C3_1 C4_1 -37.30(12) .
C1_1 Ti1 C3_1 C4_1 -78.89(13) .
C8_2 Ti1 C3_1 C2_1 29.2(3) .
C7_2 Ti1 C3_1 C2_1 116.52(17) .
C5_2 Ti1 C3_1 C2_1 -166.70(12) .
C2_2 Ti1 C3_1 C2_1 -62.54(14) .
C1_2 Ti1 C3_1 C2_1 -25.76(17) .
C4_2 Ti1 C3_1 C2_1 -132.11(13) .
C6_2 Ti1 C3_1 C2_1 160.53(12) .
C3_2 Ti1 C3_1 C2_1 -96.79(13) .
C5_1 Ti1 C3_1 C2_1 78.69(13) .
C1_1 Ti1 C3_1 C2_1 37.10(12) .
C2_1 C3_1 C4_1 C5_1 0.2(2) .
Ti1 C3_1 C4_1 C5_1 64.08(15) .
C2_1 C3_1 C4_1 Ti1 -63.89(15) .
C8_2 Ti1 C4_1 C3_1 143.23(12) .
C7_2 Ti1 C4_1 C3_1 -179.72(11) .
C5_2 Ti1 C4_1 C3_1 -110.83(12) .
C2_2 Ti1 C4_1 C3_1 2.7(2) .
C1_2 Ti1 C4_1 C3_1 84.0(2) .
C4_2 Ti1 C4_1 C3_1 -76.65(13) .
C2_1 Ti1 C4_1 C3_1 37.61(12) .
C6_2 Ti1 C4_1 C3_1 -146.20(12) .
C3_2 Ti1 C4_1 C3_1 -43.51(15) .
C5_1 Ti1 C4_1 C3_1 116.05(18) .
C1_1 Ti1 C4_1 C3_1 79.25(13) .
C8_2 Ti1 C4_1 C5_1 27.18(17) .
C7_2 Ti1 C4_1 C5_1 64.24(14) .
C5_2 Ti1 C4_1 C5_1 133.12(13) .
C2_2 Ti1 C4_1 C5_1 -113.36(17) .
C1_2 Ti1 C4_1 C5_1 -32.0(2) .
C4_2 Ti1 C4_1 C5_1 167.31(12) .
C2_1 Ti1 C4_1 C5_1 -78.44(13) .
C6_2 Ti1 C4_1 C5_1 97.75(13) .
C3_2 Ti1 C4_1 C5_1 -159.55(12) .
C3_1 Ti1 C4_1 C5_1 -116.05(18) .
C1_1 Ti1 C4_1 C5_1 -36.80(12) .
C3_1 C4_1 C5_1 C1_1 -0.2(2) .
Ti1 C4_1 C5_1 C1_1 63.82(15) .
C3_1 C4_1 C5_1 Ti1 -63.99(15) .
C2_1 C1_1 C5_1 C4_1 0.1(2) .
Sn1 C1_1 C5_1 C4_1 -179.84(15) .
Ti1 C1_1 C5_1 C4_1 -64.02(15) .
C2_1 C1_1 C5_1 Ti1 64.09(13) .
Sn1 C1_1 C5_1 Ti1 -115.83(16) .
C8_2 Ti1 C5_1 C4_1 -161.40(12) .
C7_2 Ti1 C5_1 C4_1 -125.75(13) .
C5_2 Ti1 C5_1 C4_1 -56.73(15) .
C2_2 Ti1 C5_1 C4_1 126.51(14) .
C1_2 Ti1 C5_1 C4_1 164.21(12) .
C4_2 Ti1 C5_1 C4_1 -20.14(19) .
C2_1 Ti1 C5_1 C4_1 78.99(13) .
C6_2 Ti1 C5_1 C4_1 -90.45(13) .
C3_2 Ti1 C5_1 C4_1 49.8(3) .
C3_1 Ti1 C5_1 C4_1 37.16(12) .
C1_1 Ti1 C5_1 C4_1 117.36(17) .
C8_2 Ti1 C5_1 C1_1 81.24(12) .
C7_2 Ti1 C5_1 C1_1 116.89(12) .
C5_2 Ti1 C5_1 C1_1 -174.09(11) .
C2_2 Ti1 C5_1 C1_1 9.16(19) .
C1_2 Ti1 C5_1 C1_1 46.85(14) .
C4_2 Ti1 C5_1 C1_1 -137.50(13) .
C2_1 Ti1 C5_1 C1_1 -38.37(11) .
C6_2 Ti1 C5_1 C1_1 152.19(11) .
C3_2 Ti1 C5_1 C1_1 -67.5(2) .
C3_1 Ti1 C5_1 C1_1 -80.20(12) .
C7_2 Ti1 C1_2 C8_2 -16.68(11) .
C5_2 Ti1 C1_2 C8_2 -73.43(12) .
C2_2 Ti1 C1_2 C8_2 -146.23(17) .
C4_2 Ti1 C1_2 C8_2 -107.06(12) .
C2_1 Ti1 C1_2 C8_2 130.29(11) .
C6_2 Ti1 C1_2 C8_2 -39.73(12) .
C3_2 Ti1 C1_2 C8_2 -129.86(13) .
C3_1 Ti1 C1_2 C8_2 145.18(12) .
C5_1 Ti1 C1_2 C8_2 70.31(13) .
C1_1 Ti1 C1_2 C8_2 95.30(12) .
C8_2 Ti1 C1_2 C2_2 146.23(17) .
C7_2 Ti1 C1_2 C2_2 129.55(13) .
C5_2 Ti1 C1_2 C2_2 72.80(13) .
C4_2 Ti1 C1_2 C2_2 39.17(12) .
C2_1 Ti1 C1_2 C2_2 -83.48(12) .
C6_2 Ti1 C1_2 C2_2 106.50(12) .
C3_2 Ti1 C1_2 C2_2 16.37(11) .
C3_1 Ti1 C1_2 C2_2 -68.60(15) .
C5_1 Ti1 C1_2 C2_2 -143.46(11) .
C1_1 Ti1 C1_2 C2_2 -118.48(12) .
C8_2 Ti1 C1_2 Sn2_4 -104.56(15) .
C7_2 Ti1 C1_2 Sn2_4 -121.23(12) .
C5_2 Ti1 C1_2 Sn2_4 -177.99(10) .
C2_2 Ti1 C1_2 Sn2_4 109.22(16) .
C4_2 Ti1 C1_2 Sn2_4 148.39(10) .
C2_1 Ti1 C1_2 Sn2_4 25.74(11) .
C6_2 Ti1 C1_2 Sn2_4 -144.28(10) .
C3_2 Ti1 C1_2 Sn2_4 125.59(12) .
C3_1 Ti1 C1_2 Sn2_4 40.62(15) .
C5_1 Ti1 C1_2 Sn2_4 -34.24(13) .
C1_1 Ti1 C1_2 Sn2_4 -9.26(11) .
C8_2 C1_2 C2_2 C3_2 4.9(4) .
Sn2_4 C1_2 C2_2 C3_2 -157.5(2) .
Ti1 C1_2 C2_2 C3_2 -39.1(2) .
C8_2 C1_2 C2_2 Ti1 43.9(2) .
Sn2_4 C1_2 C2_2 Ti1 -118.45(11) .
C8_2 Ti1 C2_2 C3_2 132.49(13) .
C7_2 Ti1 C2_2 C3_2 107.00(12) .
C5_2 Ti1 C2_2 C3_2 39.38(13) .
C1_2 Ti1 C2_2 C3_2 152.89(18) .
C4_2 Ti1 C2_2 C3_2 15.66(12) .
C2_1 Ti1 C2_2 C3_2 -104.44(12) .
C6_2 Ti1 C2_2 C3_2 73.47(13) .
C3_1 Ti1 C2_2 C3_2 -73.44(13) .
C5_1 Ti1 C2_2 C3_2 -143.43(14) .
C1_1 Ti1 C2_2 C3_2 -137.81(12) .
C8_2 Ti1 C2_2 C1_2 -20.40(11) .
C7_2 Ti1 C2_2 C1_2 -45.88(12) .
C5_2 Ti1 C2_2 C1_2 -113.51(12) .
C4_2 Ti1 C2_2 C1_2 -137.23(13) .
C2_1 Ti1 C2_2 C1_2 102.68(12) .
C6_2 Ti1 C2_2 C1_2 -79.41(12) .
C3_2 Ti1 C2_2 C1_2 -152.89(18) .
C3_1 Ti1 C2_2 C1_2 133.67(11) .
C5_1 Ti1 C2_2 C1_2 63.68(17) .
C1_1 Ti1 C2_2 C1_2 69.30(12) .
C1_2 C2_2 C3_2 C4_2 1.9(5) .
Ti1 C2_2 C3_2 C4_2 -37.0(3) .
C1_2 C2_2 C3_2 Ti1 38.9(2) .
C8_2 Ti1 C3_2 C4_2 111.18(13) .
C7_2 Ti1 C3_2 C4_2 76.70(13) .
C5_2 Ti1 C3_2 C4_2 17.36(12) .
C2_2 Ti1 C3_2 C4_2 154.08(19) .
C1_2 Ti1 C3_2 C4_2 137.56(14) .
C2_1 Ti1 C3_2 C4_2 -123.99(13) .
C6_2 Ti1 C3_2 C4_2 42.82(13) .
C3_1 Ti1 C3_2 C4_2 -87.90(13) .
C5_1 Ti1 C3_2 C4_2 -98.8(2) .
C1_1 Ti1 C3_2 C4_2 -146.01(12) .
C8_2 Ti1 C3_2 C2_2 -42.90(12) .
C7_2 Ti1 C3_2 C2_2 -77.38(13) .
C5_2 Ti1 C3_2 C2_2 -136.72(14) .
C1_2 Ti1 C3_2 C2_2 -16.52(11) .
C4_2 Ti1 C3_2 C2_2 -154.08(19) .
C2_1 Ti1 C3_2 C2_2 81.93(13) .
C6_2 Ti1 C3_2 C2_2 -111.26(12) .
C3_1 Ti1 C3_2 C2_2 118.02(12) .
C5_1 Ti1 C3_2 C2_2 107.1(2) .
C1_1 Ti1 C3_2 C2_2 59.91(15) .
C2_2 C3_2 C4_2 C5_2 -3.3(5) .
Ti1 C3_2 C4_2 C5_2 -40.2(3) .
C2_2 C3_2 C4_2 Ti1 36.9(3) .
C8_2 Ti1 C4_2 C5_2 77.58(14) .
C7_2 Ti1 C4_2 C5_2 43.72(13) .
C2_2 Ti1 C4_2 C5_2 135.55(14) .
C1_2 Ti1 C4_2 C5_2 112.30(13) .
C2_1 Ti1 C4_2 C5_2 -139.79(13) .
C6_2 Ti1 C4_2 C5_2 18.81(12) .
C3_2 Ti1 C4_2 C5_2 151.3(2) .
C3_1 Ti1 C4_2 C5_2 -110.09(13) .
C5_1 Ti1 C4_2 C5_2 -63.99(18) .
C1_1 Ti1 C4_2 C5_2 -132.61(18) .
C8_2 Ti1 C4_2 C3_2 -73.69(13) .
C7_2 Ti1 C4_2 C3_2 -107.55(13) .
C5_2 Ti1 C4_2 C3_2 -151.3(2) .
C2_2 Ti1 C4_2 C3_2 -15.72(12) .
C1_2 Ti1 C4_2 C3_2 -38.98(13) .
C2_1 Ti1 C4_2 C3_2 68.94(14) .
C6_2 Ti1 C4_2 C3_2 -132.47(14) .
C3_1 Ti1 C4_2 C3_2 98.64(13) .
C5_1 Ti1 C4_2 C3_2 144.73(14) .
C1_1 Ti1 C4_2 C3_2 76.1(2) .
C3_2 C4_2 C5_2 C6_2 -3.2(5) .
Ti1 C4_2 C5_2 C6_2 -43.6(2) .
C3_2 C4_2 C5_2 Ti1 40.4(3) .
C8_2 Ti1 C5_2 C4_2 -108.05(13) .
C7_2 Ti1 C5_2 C4_2 -131.62(15) .
C2_2 Ti1 C5_2 C4_2 -40.58(13) .
C1_2 Ti1 C5_2 C4_2 -74.27(14) .
C2_1 Ti1 C5_2 C4_2 65.77(18) .
C6_2 Ti1 C5_2 C4_2 -148.8(2) .
C3_2 Ti1 C5_2 C4_2 -17.33(12) .
C3_1 Ti1 C5_2 C4_2 78.31(14) .
C5_1 Ti1 C5_2 C4_2 141.26(13) .
C1_1 Ti1 C5_2 C4_2 133.18(17) .
C8_2 Ti1 C5_2 C6_2 40.78(14) .
C7_2 Ti1 C5_2 C6_2 17.20(13) .
C2_2 Ti1 C5_2 C6_2 108.25(13) .
C1_2 Ti1 C5_2 C6_2 74.55(14) .
C4_2 Ti1 C5_2 C6_2 148.8(2) .
C2_1 Ti1 C5_2 C6_2 -145.40(14) .
C3_2 Ti1 C5_2 C6_2 131.50(15) .
C3_1 Ti1 C5_2 C6_2 -132.87(13) .
C5_1 Ti1 C5_2 C6_2 -69.91(15) .
C1_1 Ti1 C5_2 C6_2 -78.0(2) .
C4_2 C5_2 C6_2 C7_2 4.3(4) .
Ti1 C5_2 C6_2 C7_2 -39.3(2) .
C4_2 C5_2 C6_2 Ti1 43.5(2) .
C8_2 Ti1 C6_2 C7_2 16.01(12) .
C5_2 Ti1 C6_2 C7_2 151.5(2) .
C2_2 Ti1 C6_2 C7_2 74.32(13) .
C1_2 Ti1 C6_2 C7_2 39.45(13) .
C4_2 Ti1 C6_2 C7_2 132.73(15) .
C2_1 Ti1 C6_2 C7_2 -111.6(2) .
C3_2 Ti1 C6_2 C7_2 107.75(13) .
C3_1 Ti1 C6_2 C7_2 -144.97(13) .
C5_1 Ti1 C6_2 C7_2 -85.24(13) .
C1_1 Ti1 C6_2 C7_2 -63.37(16) .
C8_2 Ti1 C6_2 C5_2 -135.51(15) .
C7_2 Ti1 C6_2 C5_2 -151.5(2) .
C2_2 Ti1 C6_2 C5_2 -77.20(14) .
C1_2 Ti1 C6_2 C5_2 -112.07(13) .
C4_2 Ti1 C6_2 C5_2 -18.80(13) .
C2_1 Ti1 C6_2 C5_2 96.9(2) .
C3_2 Ti1 C6_2 C5_2 -43.77(14) .
C3_1 Ti1 C6_2 C5_2 63.51(16) .
C5_1 Ti1 C6_2 C5_2 123.24(13) .
C1_1 Ti1 C6_2 C5_2 145.11(13) .
C5_2 C6_2 C7_2 C8_2 1.9(4) .
Ti1 C6_2 C7_2 C8_2 -37.4(2) .
C5_2 C6_2 C7_2 Ti1 39.3(2) .
C8_2 Ti1 C7_2 C6_2 -153.76(19) .
C5_2 Ti1 C7_2 C6_2 -17.21(12) .
C2_2 Ti1 C7_2 C6_2 -110.57(13) .
C1_2 Ti1 C7_2 C6_2 -137.13(14) .
C4_2 Ti1 C7_2 C6_2 -42.60(13) .
C2_1 Ti1 C7_2 C6_2 143.02(15) .
C3_2 Ti1 C7_2 C6_2 -76.46(13) .
C3_1 Ti1 C7_2 C6_2 70.3(2) .
C5_1 Ti1 C7_2 C6_2 101.96(13) .
C1_1 Ti1 C7_2 C6_2 135.74(13) .
C5_2 Ti1 C7_2 C8_2 136.55(14) .
C2_2 Ti1 C7_2 C8_2 43.19(12) .
C1_2 Ti1 C7_2 C8_2 16.63(11) .
C4_2 Ti1 C7_2 C8_2 111.16(12) .
C2_1 Ti1 C7_2 C8_2 -63.22(19) .
C6_2 Ti1 C7_2 C8_2 153.76(19) .
C3_2 Ti1 C7_2 C8_2 77.31(13) .
C3_1 Ti1 C7_2 C8_2 -135.96(15) .
C5_1 Ti1 C7_2 C8_2 -104.28(12) .
C1_1 Ti1 C7_2 C8_2 -70.50(13) .
C2_2 C1_2 C8_2 C7_2 -4.2(4) .
Sn2_4 C1_2 C8_2 C7_2 158.7(2) .
Ti1 C1_2 C8_2 C7_2 40.1(2) .
C2_2 C1_2 C8_2 Ti1 -44.2(2) .
Sn2_4 C1_2 C8_2 Ti1 118.65(10) .
C6_2 C7_2 C8_2 C1_2 -2.4(4) .
Ti1 C7_2 C8_2 C1_2 -40.2(2) .
C6_2 C7_2 C8_2 Ti1 37.8(2) .
C7_2 Ti1 C8_2 C1_2 152.59(18) .
C5_2 Ti1 C8_2 C1_2 112.99(12) .
C2_2 Ti1 C8_2 C1_2 20.44(11) .
C4_2 Ti1 C8_2 C1_2 78.84(12) .
C2_1 Ti1 C8_2 C1_2 -62.51(14) .
C6_2 Ti1 C8_2 C1_2 136.76(13) .
C3_2 Ti1 C8_2 C1_2 45.51(12) .
C3_1 Ti1 C8_2 C1_2 -82.1(2) .
C5_1 Ti1 C8_2 C1_2 -123.98(11) .
C1_1 Ti1 C8_2 C1_2 -88.91(12) .
C5_2 Ti1 C8_2 C7_2 -39.59(13) .
C2_2 Ti1 C8_2 C7_2 -132.15(13) .
C1_2 Ti1 C8_2 C7_2 -152.59(18) .
C4_2 Ti1 C8_2 C7_2 -73.74(13) .
C2_1 Ti1 C8_2 C7_2 144.91(12) .
C6_2 Ti1 C8_2 C7_2 -15.82(12) .
C3_2 Ti1 C8_2 C7_2 -107.08(12) .
C3_1 Ti1 C8_2 C7_2 125.34(19) .
C5_1 Ti1 C8_2 C7_2 83.44(13) .
C1_1 Ti1 C8_2 C7_2 118.50(12) .
C2_1 C1_1 Sn1 C1_4 178.61(16) .
C5_1 C1_1 Sn1 C1_4 -1.5(2) .
Ti1 C1_1 Sn1 C1_4 -94.24(11) .
C2_1 C1_1 Sn1 C1_3 63.61(17) .
C5_1 C1_1 Sn1 C1_3 -116.49(19) .
Ti1 C1_1 Sn1 C1_3 150.76(10) .
C2_1 C1_1 Sn1 Sn2_4 -62.44(16) .
C5_1 C1_1 Sn1 Sn2_4 117.46(18) .
Ti1 C1_1 Sn1 Sn2_4 24.71(9) .
C1_1 Sn1 C1_3 C2_3 -72.57(16) .
C1_4 Sn1 C1_3 C2_3 171.13(14) .
Sn2_4 Sn1 C1_3 C2_3 35.61(17) .
C1_1 Sn1 C1_3 C4_3 166.25(17) .
C1_4 Sn1 C1_3 C4_3 49.95(18) .
Sn2_4 Sn1 C1_3 C4_3 -85.57(17) .
C1_1 Sn1 C1_3 C3_3 45.06(16) .
C1_4 Sn1 C1_3 C3_3 -71.24(15) .
Sn2_4 Sn1 C1_3 C3_3 153.24(12) .
C1_1 Sn1 C1_4 C2_4 -68.07(17) .
C1_3 Sn1 C1_4 C2_4 43.62(17) .
Sn2_4 Sn1 C1_4 C2_4 -176.62(14) .
C1_1 Sn1 C1_4 C4_4 51.88(17) .
C1_3 Sn1 C1_4 C4_4 163.56(15) .
Sn2_4 Sn1 C1_4 C4_4 -56.68(16) .
C1_1 Sn1 C1_4 C3_4 171.87(14) .
C1_3 Sn1 C1_4 C3_4 -76.44(16) .
Sn2_4 Sn1 C1_4 C3_4 63.32(16) .
C8_2 C1_2 Sn2_4 C1_5 -178.46(14) .
C2_2 C1_2 Sn2_4 C1_5 -12.80(17) .
Ti1 C1_2 Sn2_4 C1_5 -97.21(11) .
C8_2 C1_2 Sn2_4 C1_6 62.19(15) .
C2_2 C1_2 Sn2_4 C1_6 -132.15(15) .
Ti1 C1_2 Sn2_4 C1_6 143.44(10) .
C8_2 C1_2 Sn2_4 Sn1 -60.00(14) .
C2_2 C1_2 Sn2_4 Sn1 105.67(15) .
Ti1 C1_2 Sn2_4 Sn1 21.26(9) .
C1_1 Sn1 Sn2_4 C1_2 -24.41(7) .
C1_4 Sn1 Sn2_4 C1_2 91.47(8) .
C1_3 Sn1 Sn2_4 C1_2 -135.26(8) .
C1_1 Sn1 Sn2_4 C1_5 91.77(8) .
C1_4 Sn1 Sn2_4 C1_5 -152.35(8) .
C1_3 Sn1 Sn2_4 C1_5 -19.09(8) .
C1_1 Sn1 Sn2_4 C1_6 -137.29(8) .
C1_4 Sn1 Sn2_4 C1_6 -21.41(8) .
C1_3 Sn1 Sn2_4 C1_6 111.85(9) .
C1_2 Sn2_4 C1_5 C4_5 -60.68(16) .
C1_6 Sn2_4 C1_5 C4_5 57.26(16) .
Sn1 Sn2_4 C1_5 C4_5 -167.44(13) .
C1_2 Sn2_4 C1_5 C2_5 60.95(15) .
C1_6 Sn2_4 C1_5 C2_5 178.88(13) .
Sn1 Sn2_4 C1_5 C2_5 -45.81(15) .
C1_2 Sn2_4 C1_5 C3_5 179.13(15) .
C1_6 Sn2_4 C1_5 C3_5 -62.94(17) .
Sn1 Sn2_4 C1_5 C3_5 72.37(16) .
C1_2 Sn2_4 C1_6 C2_6 -177.39(18) .
C1_5 Sn2_4 C1_6 C2_6 62.1(2) .
Sn1 Sn2_4 C1_6 C2_6 -70.87(19) .
C1_2 Sn2_4 C1_6 C4_6 -55.71(17) .
C1_5 Sn2_4 C1_6 C4_6 -176.21(15) .
Sn1 Sn2_4 C1_6 C4_6 50.81(17) .
C1_2 Sn2_4 C1_6 C3_6 62.12(18) .
C1_5 Sn2_4 C1_6 C3_6 -58.38(19) .
Sn1 Sn2_4 C1_6 C3_6 168.63(16) .
C2_8 Ti2 C1_7 C5_7 136.29(11) .
C8_8 Ti2 C1_7 C5_7 67.76(12) .
C3_8 Ti2 C1_7 C5_7 170.38(11) .
C7_8 Ti2 C1_7 C5_7 35.07(15) .
C1_8 Ti2 C1_7 C5_7 100.74(11) .
C6_8 Ti2 C1_7 C5_7 -18.3(2) .
C5_8 Ti2 C1_7 C5_7 -109.20(18) .
C4_8 Ti2 C1_7 C5_7 -156.18(11) .
C4_7 Ti2 C1_7 C5_7 -36.60(11) .
C2_7 Ti2 C1_7 C5_7 -114.22(16) .
C3_7 Ti2 C1_7 C5_7 -77.62(12) .
C2_8 Ti2 C1_7 C2_7 -109.49(12) .
C8_8 Ti2 C1_7 C2_7 -178.02(11) .
C3_8 Ti2 C1_7 C2_7 -75.41(12) .
C7_8 Ti2 C1_7 C2_7 149.29(12) .
C1_8 Ti2 C1_7 C2_7 -145.04(11) .
C6_8 Ti2 C1_7 C2_7 95.9(2) .
C5_8 Ti2 C1_7 C2_7 5.0(2) .
C4_8 Ti2 C1_7 C2_7 -41.96(14) .
C5_7 Ti2 C1_7 C2_7 114.22(16) .
C4_7 Ti2 C1_7 C2_7 77.61(12) .
C3_7 Ti2 C1_7 C2_7 36.60(11) .
C2_8 Ti2 C1_7 Sn3 17.25(10) .
C8_8 Ti2 C1_7 Sn3 -51.28(11) .
C3_8 Ti2 C1_7 Sn3 51.34(11) .
C7_8 Ti2 C1_7 Sn3 -83.96(12) .
C1_8 Ti2 C1_7 Sn3 -18.30(10) .
C6_8 Ti2 C1_7 Sn3 -137.31(16) .
C5_8 Ti2 C1_7 Sn3 131.76(14) .
C4_8 Ti2 C1_7 Sn3 84.79(12) .
C5_7 Ti2 C1_7 Sn3 -119.04(15) .
C4_7 Ti2 C1_7 Sn3 -155.64(13) .
C2_7 Ti2 C1_7 Sn3 126.74(16) .
C3_7 Ti2 C1_7 Sn3 163.34(13) .
C5_7 C1_7 C2_7 C3_7 -0.5(2) .
Sn3 C1_7 C2_7 C3_7 -174.99(14) .
Ti2 C1_7 C2_7 C3_7 -64.37(14) .
C5_7 C1_7 C2_7 Ti2 63.85(13) .
Sn3 C1_7 C2_7 Ti2 -110.62(15) .
C2_8 Ti2 C2_7 C3_7 -164.83(12) .
C8_8 Ti2 C2_7 C3_7 120.37(15) .
C3_8 Ti2 C2_7 C3_7 -129.35(12) .
C7_8 Ti2 C2_7 C3_7 40.1(2) .
C1_8 Ti2 C2_7 C3_7 160.57(12) .
C6_8 Ti2 C2_7 C3_7 -25.05(18) .
C5_8 Ti2 C2_7 C3_7 -60.48(14) .
C4_8 Ti2 C2_7 C3_7 -93.96(13) .
C5_7 Ti2 C2_7 C3_7 78.60(13) .
C4_7 Ti2 C2_7 C3_7 37.16(12) .
C2_8 Ti2 C2_7 C1_7 78.19(12) .
C8_8 Ti2 C2_7 C1_7 3.39(19) .
C3_8 Ti2 C2_7 C1_7 113.67(11) .
C7_8 Ti2 C2_7 C1_7 -76.9(2) .
C1_8 Ti2 C2_7 C1_7 43.59(14) .
C6_8 Ti2 C2_7 C1_7 -142.03(13) .
C5_8 Ti2 C2_7 C1_7 -177.46(11) .
C4_8 Ti2 C2_7 C1_7 149.06(11) .
C5_7 Ti2 C2_7 C1_7 -38.38(11) .
C4_7 Ti2 C2_7 C1_7 -79.82(12) .
C3_7 Ti2 C2_7 C1_7 -116.98(17) .
C1_7 C2_7 C3_7 C4_7 0.5(2) .
Ti2 C2_7 C3_7 C4_7 -63.94(14) .
C1_7 C2_7 C3_7 Ti2 64.49(14) .
C2_8 Ti2 C3_7 C4_7 139.25(13) .
C8_8 Ti2 C3_7 C4_7 -2.6(2) .
C3_8 Ti2 C3_7 C4_7 177.04(12) .
C7_8 Ti2 C3_7 C4_7 -46.51(15) .
C1_8 Ti2 C3_7 C4_7 75.3(2) .
C6_8 Ti2 C3_7 C4_7 -80.11(13) .
C5_8 Ti2 C3_7 C4_7 -114.44(13) .
C4_8 Ti2 C3_7 C4_7 -149.69(12) .
C5_7 Ti2 C3_7 C4_7 37.50(12) .
C2_7 Ti2 C3_7 C4_7 116.21(17) .
C2_8 Ti2 C3_7 C2_7 23.04(18) .
C8_8 Ti2 C3_7 C2_7 -118.78(15) .
C3_8 Ti2 C3_7 C2_7 60.83(14) .
C7_8 Ti2 C3_7 C2_7 -162.72(12) .
C1_8 Ti2 C3_7 C2_7 -40.9(2) .
C6_8 Ti2 C3_7 C2_7 163.68(12) .
C5_8 Ti2 C3_7 C2_7 129.34(13) .
C4_8 Ti2 C3_7 C2_7 94.10(13) .
C5_7 Ti2 C3_7 C2_7 -78.71(13) .
C4_7 Ti2 C3_7 C2_7 -116.21(17) .
C2_7 C3_7 C4_7 C5_7 -0.3(2) .
Ti2 C3_7 C4_7 C5_7 -64.35(14) .
C2_7 C3_7 C4_7 Ti2 64.00(14) .
C2_8 Ti2 C4_7 C5_7 19.9(3) .
C8_8 Ti2 C4_7 C5_7 -65.79(14) .
C3_8 Ti2 C4_7 C5_7 109.85(18) .
C7_8 Ti2 C4_7 C5_7 -100.37(13) .
C1_8 Ti2 C4_7 C5_7 -30.50(17) .
C6_8 Ti2 C4_7 C5_7 -135.90(13) .
C5_8 Ti2 C4_7 C5_7 -170.08(12) .
C4_8 Ti2 C4_7 C5_7 156.65(13) .
C2_7 Ti2 C4_7 C5_7 78.54(13) .
C3_7 Ti2 C4_7 C5_7 115.69(18) .
C2_8 Ti2 C4_7 C3_7 -95.8(2) .
C8_8 Ti2 C4_7 C3_7 178.52(12) .
C3_8 Ti2 C4_7 C3_7 -5.8(2) .
C7_8 Ti2 C4_7 C3_7 143.94(12) .
C1_8 Ti2 C4_7 C3_7 -146.19(12) .
C6_8 Ti2 C4_7 C3_7 108.41(13) .
C5_8 Ti2 C4_7 C3_7 74.23(14) .
C4_8 Ti2 C4_7 C3_7 40.97(16) .
C5_7 Ti2 C4_7 C3_7 -115.69(18) .
C2_7 Ti2 C4_7 C3_7 -37.15(12) .
C3_7 C4_7 C5_7 C1_7 0.0(2) .
Ti2 C4_7 C5_7 C1_7 -64.77(14) .
C3_7 C4_7 C5_7 Ti2 64.80(14) .
C2_7 C1_7 C5_7 C4_7 0.3(2) .
Sn3 C1_7 C5_7 C4_7 175.24(13) .
Ti2 C1_7 C5_7 C4_7 64.42(14) .
C2_7 C1_7 C5_7 Ti2 -64.12(13) .
Sn3 C1_7 C5_7 Ti2 110.82(13) .
C2_8 Ti2 C5_7 C4_7 -170.38(12) .
C8_8 Ti2 C5_7 C4_7 122.47(13) .
C3_8 Ti2 C5_7 C4_7 -132.97(14) .
C7_8 Ti2 C5_7 C4_7 87.56(13) .
C1_8 Ti2 C5_7 C4_7 157.81(13) .
C6_8 Ti2 C5_7 C4_7 54.58(15) .
C5_8 Ti2 C5_7 C4_7 16.2(2) .
C4_8 Ti2 C5_7 C4_7 -57.7(3) .
C2_7 Ti2 C5_7 C4_7 -78.74(13) .
C3_7 Ti2 C5_7 C4_7 -37.40(13) .
C2_8 Ti2 C5_7 C1_7 -53.31(13) .
C8_8 Ti2 C5_7 C1_7 -120.46(11) .
C3_8 Ti2 C5_7 C1_7 -15.90(18) .
C7_8 Ti2 C5_7 C1_7 -155.37(11) .
C1_8 Ti2 C5_7 C1_7 -85.11(12) .
C6_8 Ti2 C5_7 C1_7 171.65(11) .
C5_8 Ti2 C5_7 C1_7 133.26(14) .
C4_8 Ti2 C5_7 C1_7 59.4(2) .
C4_7 Ti2 C5_7 C1_7 117.07(18) .
C2_7 Ti2 C5_7 C1_7 38.33(11) .
C3_7 Ti2 C5_7 C1_7 79.67(12) .
C8_8 Ti2 C1_8 C2_8 -147.23(17) .
C3_8 Ti2 C1_8 C2_8 -16.28(11) .
C7_8 Ti2 C1_8 C2_8 -130.13(13) .
C6_8 Ti2 C1_8 C2_8 -106.61(12) .
C5_8 Ti2 C1_8 C2_8 -73.19(13) .
C4_8 Ti2 C1_8 C2_8 -39.38(12) .
C5_7 Ti2 C1_8 C2_8 128.77(12) .
C4_7 Ti2 C1_8 C2_8 146.01(12) .
C2_7 Ti2 C1_8 C2_8 69.84(13) .
C3_7 Ti2 C1_8 C2_8 96.8(2) .
C2_8 Ti2 C1_8 C8_8 147.23(17) .
C3_8 Ti2 C1_8 C8_8 130.96(13) .
C7_8 Ti2 C1_8 C8_8 17.10(11) .
C6_8 Ti2 C1_8 C8_8 40.63(12) .
C5_8 Ti2 C1_8 C8_8 74.05(12) .
C4_8 Ti2 C1_8 C8_8 107.85(12) .
C5_7 Ti2 C1_8 C8_8 -84.00(12) .
C4_7 Ti2 C1_8 C8_8 -66.75(15) .
C2_7 Ti2 C1_8 C8_8 -142.93(11) .
C3_7 Ti2 C1_8 C8_8 -116.01(19) .
C2_8 Ti2 C1_8 Sn4 -104.28(15) .
C8_8 Ti2 C1_8 Sn4 108.49(15) .
C3_8 Ti2 C1_8 Sn4 -120.56(12) .
C7_8 Ti2 C1_8 Sn4 125.59(12) .
C6_8 Ti2 C1_8 Sn4 149.11(10) .
C5_8 Ti2 C1_8 Sn4 -177.47(10) .
C4_8 Ti2 C1_8 Sn4 -143.66(10) .
C5_7 Ti2 C1_8 Sn4 24.48(11) .
C4_7 Ti2 C1_8 Sn4 41.73(15) .
C2_7 Ti2 C1_8 Sn4 -34.44(13) .
C3_7 Ti2 C1_8 Sn4 -7.5(2) .
C8_8 C1_8 C2_8 C3_8 -4.0(4) .
Sn4 C1_8 C2_8 C3_8 156.1(2) .
Ti2 C1_8 C2_8 C3_8 39.1(2) .
C8_8 C1_8 C2_8 Ti2 -43.1(2) .
Sn4 C1_8 C2_8 Ti2 116.98(10) .
C8_8 Ti2 C2_8 C1_8 19.83(11) .
C3_8 Ti2 C2_8 C1_8 153.31(18) .
C7_8 Ti2 C2_8 C1_8 45.29(12) .
C6_8 Ti2 C2_8 C1_8 78.95(12) .
C5_8 Ti2 C2_8 C1_8 112.87(12) .
C4_8 Ti2 C2_8 C1_8 137.14(13) .
C5_7 Ti2 C2_8 C1_8 -63.33(14) .
C4_7 Ti2 C2_8 C1_8 -76.5(2) .
C2_7 Ti2 C2_8 C1_8 -125.79(12) .
C3_7 Ti2 C2_8 C1_8 -139.31(13) .
C8_8 Ti2 C2_8 C3_8 -133.48(13) .
C7_8 Ti2 C2_8 C3_8 -108.02(13) .
C1_8 Ti2 C2_8 C3_8 -153.31(18) .
C6_8 Ti2 C2_8 C3_8 -74.35(13) .
C5_8 Ti2 C2_8 C3_8 -40.44(13) .
C4_8 Ti2 C2_8 C3_8 -16.16(12) .
C5_7 Ti2 C2_8 C3_8 143.36(12) .
C4_7 Ti2 C2_8 C3_8 130.18(18) .
C2_7 Ti2 C2_8 C3_8 80.91(13) .
C3_7 Ti2 C2_8 C3_8 67.39(16) .
C1_8 C2_8 C3_8 C4_8 -1.1(4) .
Ti2 C2_8 C3_8 C4_8 38.1(2) .
C1_8 C2_8 C3_8 Ti2 -39.2(2) .
C2_8 Ti2 C3_8 C4_8 -153.17(19) .
C8_8 Ti2 C3_8 C4_8 -111.05(13) .
C7_8 Ti2 C3_8 C4_8 -76.59(13) .
C1_8 Ti2 C3_8 C4_8 -136.99(14) .
C6_8 Ti2 C3_8 C4_8 -42.85(13) .
C5_8 Ti2 C3_8 C4_8 -17.74(12) .
C5_7 Ti2 C3_8 C4_8 143.51(14) .
C4_7 Ti2 C3_8 C4_8 73.0(2) .
C2_7 Ti2 C3_8 C4_8 99.44(13) .
C3_7 Ti2 C3_8 C4_8 69.16(14) .
C8_8 Ti2 C3_8 C2_8 42.12(12) .
C7_8 Ti2 C3_8 C2_8 76.58(13) .
C1_8 Ti2 C3_8 C2_8 16.18(11) .
C6_8 Ti2 C3_8 C2_8 110.32(12) .
C5_8 Ti2 C3_8 C2_8 135.43(14) .
C4_8 Ti2 C3_8 C2_8 153.17(19) .
C5_7 Ti2 C3_8 C2_8 -63.32(18) .
C4_7 Ti2 C3_8 C2_8 -133.86(16) .
C2_7 Ti2 C3_8 C2_8 -107.39(12) .
C3_7 Ti2 C3_8 C2_8 -137.67(12) .
C2_8 C3_8 C4_8 C5_8 3.2(4) .
Ti2 C3_8 C4_8 C5_8 40.9(2) .
C2_8 C3_8 C4_8 Ti2 -37.8(2) .
C2_8 Ti2 C4_8 C3_8 16.40(12) .
C8_8 Ti2 C4_8 C3_8 74.28(13) .
C7_8 Ti2 C4_8 C3_8 107.99(13) .
C1_8 Ti2 C4_8 C3_8 39.63(13) .
C6_8 Ti2 C4_8 C3_8 132.39(14) .
C5_8 Ti2 C4_8 C3_8 150.6(2) .
C5_7 Ti2 C4_8 C3_8 -105.5(2) .
C4_7 Ti2 C4_8 C3_8 -145.60(13) .
C2_7 Ti2 C4_8 C3_8 -87.38(13) .
C3_7 Ti2 C4_8 C3_8 -123.06(13) .
C2_8 Ti2 C4_8 C5_8 -134.20(14) .
C8_8 Ti2 C4_8 C5_8 -76.31(13) .
C3_8 Ti2 C4_8 C5_8 -150.6(2) .
C7_8 Ti2 C4_8 C5_8 -42.61(13) .
C1_8 Ti2 C4_8 C5_8 -110.97(13) .
C6_8 Ti2 C4_8 C5_8 -18.21(12) .
C5_7 Ti2 C4_8 C5_8 103.9(2) .
C4_7 Ti2 C4_8 C5_8 63.80(16) .
C2_7 Ti2 C4_8 C5_8 122.02(13) .
C3_7 Ti2 C4_8 C5_8 86.34(13) .
C3_8 C4_8 C5_8 C6_8 1.2(4) .
Ti2 C4_8 C5_8 C6_8 42.0(2) .
C3_8 C4_8 C5_8 Ti2 -40.9(2) .
C2_8 Ti2 C5_8 C6_8 -107.86(13) .
C8_8 Ti2 C5_8 C6_8 -40.33(13) .
C3_8 Ti2 C5_8 C6_8 -131.98(14) .
C7_8 Ti2 C5_8 C6_8 -16.80(12) .
C1_8 Ti2 C5_8 C6_8 -74.22(13) .
C4_8 Ti2 C5_8 C6_8 -149.73(19) .
C5_7 Ti2 C5_8 C6_8 66.51(18) .
C4_7 Ti2 C5_8 C6_8 76.32(14) .
C2_7 Ti2 C5_8 C6_8 140.13(12) .
C3_7 Ti2 C5_8 C6_8 110.02(13) .
C2_8 Ti2 C5_8 C4_8 41.87(13) .
C8_8 Ti2 C5_8 C4_8 109.41(13) .
C3_8 Ti2 C5_8 C4_8 17.75(12) .
C7_8 Ti2 C5_8 C4_8 132.93(14) .
C1_8 Ti2 C5_8 C4_8 75.51(13) .
C6_8 Ti2 C5_8 C4_8 149.73(19) .
C5_7 Ti2 C5_8 C4_8 -143.75(14) .
C4_7 Ti2 C5_8 C4_8 -133.95(13) .
C2_7 Ti2 C5_8 C4_8 -70.13(14) .
C3_7 Ti2 C5_8 C4_8 -100.24(13) .
C4_8 C5_8 C6_8 C7_8 -2.7(4) .
Ti2 C5_8 C6_8 C7_8 39.3(3) .
C4_8 C5_8 C6_8 Ti2 -42.1(2) .
C2_8 Ti2 C6_8 C5_8 77.35(13) .
C8_8 Ti2 C6_8 C5_8 135.94(14) .
C3_8 Ti2 C6_8 C5_8 43.31(13) .
C7_8 Ti2 C6_8 C5_8 152.26(19) .
C1_8 Ti2 C6_8 C5_8 112.00(12) .
C4_8 Ti2 C6_8 C5_8 18.27(12) .
C5_7 Ti2 C6_8 C5_8 -140.99(12) .
C4_7 Ti2 C6_8 C5_8 -112.80(13) .
C2_7 Ti2 C6_8 C5_8 -63.35(17) .
C3_7 Ti2 C6_8 C5_8 -78.07(13) .
C2_8 Ti2 C6_8 C7_8 -74.91(13) .
C8_8 Ti2 C6_8 C7_8 -16.32(12) .
C3_8 Ti2 C6_8 C7_8 -108.95(13) .
C1_8 Ti2 C6_8 C7_8 -40.26(13) .
C5_8 Ti2 C6_8 C7_8 -152.26(19) .
C4_8 Ti2 C6_8 C7_8 -133.99(14) .
C5_7 Ti2 C6_8 C7_8 66.75(14) .
C4_7 Ti2 C6_8 C7_8 94.94(13) .
C2_7 Ti2 C6_8 C7_8 144.40(13) .
C3_7 Ti2 C6_8 C7_8 129.67(13) .
C5_8 C6_8 C7_8 C8_8 -1.5(5) .
Ti2 C6_8 C7_8 C8_8 38.0(2) .
C5_8 C6_8 C7_8 Ti2 -39.4(3) .
C2_8 Ti2 C7_8 C6_8 109.85(13) .
C8_8 Ti2 C7_8 C6_8 153.19(19) .
C3_8 Ti2 C7_8 C6_8 75.41(13) .
C1_8 Ti2 C7_8 C6_8 136.08(14) .
C5_8 Ti2 C7_8 C6_8 16.71(12) .
C4_8 Ti2 C7_8 C6_8 41.51(13) .
C5_7 Ti2 C7_8 C6_8 -126.90(12) .
C4_7 Ti2 C7_8 C6_8 -91.37(13) .
C2_7 Ti2 C7_8 C6_8 -93.9(2) .
C3_7 Ti2 C7_8 C6_8 -66.47(15) .
C2_8 Ti2 C7_8 C8_8 -43.34(12) .
C3_8 Ti2 C7_8 C8_8 -77.78(13) .
C1_8 Ti2 C7_8 C8_8 -17.11(11) .
C6_8 Ti2 C7_8 C8_8 -153.19(19) .
C5_8 Ti2 C7_8 C8_8 -136.48(14) .
C4_8 Ti2 C7_8 C8_8 -111.68(12) .
C5_7 Ti2 C7_8 C8_8 79.91(12) .
C4_7 Ti2 C7_8 C8_8 115.44(12) .
C2_7 Ti2 C7_8 C8_8 112.9(2) .
C3_7 Ti2 C7_8 C8_8 140.34(12) .
C6_8 C7_8 C8_8 C1_8 2.2(4) .
Ti2 C7_8 C8_8 C1_8 40.4(2) .
C6_8 C7_8 C8_8 Ti2 -38.2(3) .
C2_8 C1_8 C8_8 C7_8 2.7(4) .
Sn4 C1_8 C8_8 C7_8 -156.9(2) .
Ti2 C1_8 C8_8 C7_8 -40.4(2) .
C2_8 C1_8 C8_8 Ti2 43.1(2) .
Sn4 C1_8 C8_8 Ti2 -116.52(11) .
C2_8 Ti2 C8_8 C7_8 132.01(13) .
C3_8 Ti2 C8_8 C7_8 107.04(13) .
C1_8 Ti2 C8_8 C7_8 151.81(18) .
C6_8 Ti2 C8_8 C7_8 16.19(12) .
C5_8 Ti2 C8_8 C7_8 39.63(13) .
C4_8 Ti2 C8_8 C7_8 73.52(13) .
C5_7 Ti2 C8_8 C7_8 -106.54(12) .
C4_7 Ti2 C8_8 C7_8 -74.90(13) .
C2_7 Ti2 C8_8 C7_8 -141.12(14) .
C3_7 Ti2 C8_8 C7_8 -73.31(18) .
C2_8 Ti2 C8_8 C1_8 -19.80(11) .
C3_8 Ti2 C8_8 C1_8 -44.77(12) .
C7_8 Ti2 C8_8 C1_8 -151.81(18) .
C6_8 Ti2 C8_8 C1_8 -135.62(13) .
C5_8 Ti2 C8_8 C1_8 -112.18(12) .
C4_8 Ti2 C8_8 C1_8 -78.29(12) .
C5_7 Ti2 C8_8 C1_8 101.65(11) .
C4_7 Ti2 C8_8 C1_8 133.29(11) .
C2_7 Ti2 C8_8 C1_8 67.07(17) .
C3_7 Ti2 C8_8 C1_8 134.88(14) .
C5_7 C1_7 Sn3 C1_10 65.75(17) .
C2_7 C1_7 Sn3 C1_10 -120.66(18) .
Ti2 C1_7 Sn3 C1_10 150.69(9) .
C5_7 C1_7 Sn3 C1_9 -176.49(15) .
C2_7 C1_7 Sn3 C1_9 -2.9(2) .
Ti2 C1_7 Sn3 C1_9 -91.55(10) .
C5_7 C1_7 Sn3 Sn4 -52.99(16) .
C2_7 C1_7 Sn3 Sn4 120.60(17) .
Ti2 C1_7 Sn3 Sn4 31.96(9) .
C1_7 Sn3 C1_9 C3_9 -51.48(15) .
C1_10 Sn3 C1_9 C3_9 64.30(14) .
Sn4 Sn3 C1_9 C3_9 -161.87(11) .
C1_7 Sn3 C1_9 C4_9 67.89(15) .
C1_10 Sn3 C1_9 C4_9 -176.32(13) .
Sn4 Sn3 C1_9 C4_9 -42.50(15) .
C1_7 Sn3 C1_9 C2_9 -171.14(13) .
C1_10 Sn3 C1_9 C2_9 -55.36(15) .
Sn4 Sn3 C1_9 C2_9 78.47(14) .
C1_7 Sn3 C1_10 C2_10 -47.92(15) .
C1_9 Sn3 C1_10 C2_10 -164.98(13) .
Sn4 Sn3 C1_10 C2_10 59.36(14) .
C1_7 Sn3 C1_10 C3_10 -166.89(15) .
C1_9 Sn3 C1_10 C3_10 76.05(16) .
Sn4 Sn3 C1_10 C3_10 -59.61(16) .
C1_7 Sn3 C1_10 C4_10 70.78(15) .
C1_9 Sn3 C1_10 C4_10 -46.28(15) .
Sn4 Sn3 C1_10 C4_10 178.06(12) .
C2_8 C1_8 Sn4 C1_12 63.12(15) .
C8_8 C1_8 Sn4 C1_12 -133.24(14) .
Ti2 C1_8 Sn4 C1_12 143.85(9) .
C2_8 C1_8 Sn4 C1_11 -175.89(13) .
C8_8 C1_8 Sn4 C1_11 -12.25(16) .
Ti2 C1_8 Sn4 C1_11 -95.16(10) .
C2_8 C1_8 Sn4 Sn3 -54.23(13) .
C8_8 C1_8 Sn4 Sn3 109.42(14) .
Ti2 C1_8 Sn4 Sn3 26.51(9) .
C1_7 Sn3 Sn4 C1_8 -32.08(7) .
C1_10 Sn3 Sn4 C1_8 -144.41(7) .
C1_9 Sn3 Sn4 C1_8 84.01(7) .
C1_7 Sn3 Sn4 C1_12 -148.87(8) .
C1_10 Sn3 Sn4 C1_12 98.80(8) .
C1_9 Sn3 Sn4 C1_12 -32.78(8) .
C1_7 Sn3 Sn4 C1_11 84.66(8) .
C1_10 Sn3 Sn4 C1_11 -27.67(8) .
C1_9 Sn3 Sn4 C1_11 -159.25(8) .
C1_8 Sn4 C1_11 C4_11 -178.17(12) .
C1_12 Sn4 C1_11 C4_11 -54.44(15) .
Sn3 Sn4 C1_11 C4_11 74.63(13) .
C1_8 Sn4 C1_11 C3_11 -59.03(15) .
C1_12 Sn4 C1_11 C3_11 64.70(15) .
Sn3 Sn4 C1_11 C3_11 -166.23(11) .
C1_8 Sn4 C1_11 C2_11 62.05(15) .
C1_12 Sn4 C1_11 C2_11 -174.22(14) .
Sn3 Sn4 C1_11 C2_11 -45.15(15) .
C1_8 Sn4 C1_12 C2_12 -32.89(17) .
C1_11 Sn4 C1_12 C2_12 -155.87(14) .
Sn3 Sn4 C1_12 C2_12 72.71(15) .
C1_8 Sn4 C1_12 C4_12 -152.13(14) .
C1_11 Sn4 C1_12 C4_12 84.89(15) .
Sn3 Sn4 C1_12 C4_12 -46.52(15) .
C1_8 Sn4 C1_12 C3_12 87.21(16) .
C1_11 Sn4 C1_12 C3_12 -35.77(17) .
Sn3 Sn4 C1_12 C3_12 -167.18(13) .
C1_13 C1_13 C2_13 C3_13 -174.5(2) 3_775
